data_7246378
loop_
_publ_author_name
'Delledonne, Andrea'
'Orlandini, Martina'
'Terenziani, Francesca'
'Mazzeo, Paolo Pio'
'Bacchi, Alessia'
'Carlucci, Lucia'
'Comotti, Angiolina'
'Perego, Jacopo'
'Pelagatti, Paolo'

_publ_section_title
;
 Luminescence properties of mixed-ligand MOFs containing fluorene
 scaffolds functionalized with isonicotinoyl arms
;
_journal_issue 14
_journal_name_full CrystEngComm
_journal_page_first 2085
_journal_page_last 2095
_journal_paper_doi 10.1039/D3CE00087G
_journal_volume 25
_journal_year 2023
_chemical_formula_moiety 'C132 H93 N10 O30 Zn6, 3(C3 H7 N O)'
_chemical_formula_sum 'C141 H114 N13 O33 Zn6'
_chemical_formula_weight 2910.67
_space_group_crystal_system triclinic
_space_group_IT_number 2
_space_group_name_Hall '-P 1'
_space_group_name_H-M_alt 'P -1'
_atom_sites_solution_hydrogens mixed
_atom_sites_solution_primary dual
_audit_creation_date 2022-10-24
_audit_creation_method
;
Olex2 1.5
(compiled 2022.04.07 svn.rca3783a0 for OlexSys, GUI svn.r6498)
;
_audit_update_record
;
2022-10-24 deposited with the CCDC.	2023-02-28 downloaded from the CCDC.
;
_cell_angle_alpha 104.948(3)
_cell_angle_beta 103.585(3)
_cell_angle_gamma 90.131(3)
_cell_formula_units_Z 2
_cell_length_a 17.6312(7)
_cell_length_b 19.4232(4)
_cell_length_c 31.8390(12)
_cell_measurement_reflns_used 65457
_cell_measurement_temperature 100(2)
_cell_measurement_theta_max 25.944
_cell_measurement_theta_min 1.554
_cell_volume 10216.7(6)
_computing_molecular_graphics 'Olex2 1.5 (Dolomanov et al., 2009)'
_computing_publication_material 'Olex2 1.5 (Dolomanov et al., 2009)'
_computing_structure_refinement 'SHELXL 2014/7 (Sheldrick, 2015)'
_computing_structure_solution 'SHELXT 2014/5 (Sheldrick, 2014)'
_diffrn_ambient_temperature 100.00
_diffrn_measured_fraction_theta_full 0.916
_diffrn_measured_fraction_theta_max 0.913
_diffrn_measurement_device_type 'Synchrotron ELETTRA XRD1'
_diffrn_radiation_type synchrotron
_diffrn_radiation_wavelength 0.700
_diffrn_reflns_av_R_equivalents 0.0410
_diffrn_reflns_av_unetI/netI 0.0709
_diffrn_reflns_Laue_measured_fraction_full 0.916
_diffrn_reflns_Laue_measured_fraction_max 0.913
_diffrn_reflns_limit_h_max 22
_diffrn_reflns_limit_h_min -22
_diffrn_reflns_limit_k_max 23
_diffrn_reflns_limit_k_min -23
_diffrn_reflns_limit_l_max 39
_diffrn_reflns_limit_l_min -39
_diffrn_reflns_number 65422
_diffrn_reflns_point_group_measured_fraction_full 0.916
_diffrn_reflns_point_group_measured_fraction_max 0.913
_diffrn_reflns_theta_full 25.000
_diffrn_reflns_theta_max 25.944
_diffrn_reflns_theta_min 1.554
_exptl_absorpt_coefficient_mu 0.719
_exptl_crystal_density_diffrn 0.946
_exptl_crystal_description plate
_exptl_crystal_F_000 2990
_exptl_crystal_size_max 0.06
_exptl_crystal_size_mid 0.04
_exptl_crystal_size_min 0.02
_refine_diff_density_max 5.092
_refine_diff_density_min -2.137
_refine_diff_density_rms 0.221
_refine_ls_extinction_coef 0.0038(4)
_refine_ls_extinction_expression Fc^*^=kFc[1+0.001xFc^2^\l^3^/sin(2\q)]^-1/4^
_refine_ls_extinction_method 'SHELXL-2014/7 (Sheldrick 2014'
_refine_ls_goodness_of_fit_ref 1.512
_refine_ls_hydrogen_treatment mixed
_refine_ls_matrix_type full
_refine_ls_number_parameters 1057
_refine_ls_number_reflns 38133
_refine_ls_number_restraints 0
_refine_ls_restrained_S_all 1.512
_refine_ls_R_factor_all 0.1688
_refine_ls_R_factor_gt 0.1422
_refine_ls_shift/su_max 0.009
_refine_ls_shift/su_mean 0.000
_refine_ls_structure_factor_coef Fsqd
_refine_ls_weighting_details 'w=1/[\s^2^(Fo^2^)+(0.2000P)^2^] where P=(Fo^2^+2Fc^2^)/3'
_refine_ls_weighting_scheme calc
_refine_ls_wR_factor_gt 0.4017
_refine_ls_wR_factor_ref 0.4218
_reflns_Friedel_coverage 0.000
_reflns_number_gt 24457
_reflns_number_total 38133
_reflns_threshold_expression 'I > 2\s(I)'
_cod_data_source_file d3ce00087g2.cif
_cod_data_source_block pum310me2
_cod_depositor_comments 'Adding full bibliography for 7246378--7246380.cif.'
_cod_database_code 7246378
_shelx_shelxl_version_number 2014/7
_shelx_space_group_comment
;
The symmetry employed for this shelxl refinement is uniquely defined
by the following loop, which should always be used as a source of
symmetry information in preference to the above space-group names.
They are only intended as comments.
;
_shelx_estimated_absorpt_t_max 0.986
_shelx_estimated_absorpt_t_min 0.958
_olex2_refinement_description
;
1. Fixed Uiso
 At 1.2 times of:
  All C(H) groups, All N(H) groups
 At 1.5 times of:
  All C(H,H,H) groups
2. Uiso/Uaniso restraints and constraints
Uanis(Zn3) = Uanis(Zn6) = Uanis(Zn5)
Uanis(O172) = Uanis(C173) = Uanis(N174)
Uanis(O134) = Uanis(C132) = Uanis(O133) = Uanis(C130) = Uanis(C131) =
Uanis(C129) = Uanis(C128) = Uanis(C126) = Uanis(C125) = Uanis(C124) =
Uanis(C123) = Uanis(C122) = Uanis(C127) = Uanis(C120) = Uanis(O121) =
Uanis(O119)
Uanis(C95) = Uanis(C109) = Uanis(C108) = Uanis(C107) = Uanis(C97) = Uanis(C96)
= Uanis(C98) = Uanis(C101) = Uanis(C102) = Uanis(C103) = Uanis(C104) =
Uanis(C105) = Uanis(C106)
Uanis(C59) = Uanis(C58) = Uanis(C57) = Uanis(C56) = Uanis(C55) = Uanis(C60) =
Uanis(C52) = Uanis(C50) = Uanis(C49) = Uanis(C48) = Uanis(C47) = Uanis(C46) =
Uanis(C51)
Uanis(O36) = Uanis(C33) = Uanis(O34) = Uanis(C30) = Uanis(C31) = Uanis(C32) =
Uanis(C27) = Uanis(C28) = Uanis(C23) = Uanis(C21) = Uanis(O20) = Uanis(O22) =
Uanis(C24) = Uanis(C25) = Uanis(C26) = Uanis(C29)
Uanis(O151) = Uanis(C152) = Uanis(N153)
Uanis(O3) = Uanis(C2) = Uanis(O1)
Uanis(C146) = Uanis(C145) = Uanis(C147) = Uanis(C141) = Uanis(C142) =
Uanis(C144)
Uanis(O150) = Uanis(C148) = Uanis(O18) = Uanis(O149)
Uanis(C7) = Uanis(C6) = Uanis(C13) = Uanis(C5) = Uanis(C8) = Uanis(C4) =
Uanis(C9) = Uanis(C10) = Uanis(C12) = Uanis(C11)
Uanis(C114) = Uanis(N116) = Uanis(C115) = Uanis(C117) = Uanis(C113) =
Uanis(C118)
Uanis(N86) = Uanis(C87) = Uanis(C91) = Uanis(C90) = Uanis(C88) = Uanis(C89)
Uanis(N37) = Uanis(C42) = Uanis(C39) = Uanis(C41) = Uanis(C38) = Uanis(C40)
Uanis(C161) = Uanis(C165) = Uanis(C166) = Uanis(C160) = Uanis(C162) =
Uanis(C159) = Uanis(C167) = Uanis(C164) = Uanis(C168) = Uanis(C163)
Uanis(N67) = Uanis(C64) = Uanis(C66) = Uanis(C69) = Uanis(C68) = Uanis(C65)
Uanis(C77) = Uanis(C78) = Uanis(C76) = Uanis(C73) = Uanis(C79) = Uanis(C75) =
Uanis(C74) = Uanis(C81) = Uanis(C82) = Uanis(C80)
3.a Aromatic/amide H refined with riding coordinates:
 C77(H77), C78(H78), C123(H123), C25(H25), C147(H147), C165(H165), C13(H13),
 C152(H152), C29(H29), C28(H28), C139(H139), C131(H131), C24(H24), C42(H42),
 C166(H166), C5(H5), C39(H39), C32(H32), C160(H160), C8(H8), C31(H31), C41(H41),
  C140(H140), C79(H79), C9(H9), C173(H173), C10(H10), C124(H124), C38(H38),
 C74(H74), C145(H145), C164(H164), C129(H129), C168(H168), C11(H11), C144(H144),
  C114(H114), C81(H81), C143(H143), C82(H82), C115(H115), C163(H163),
 C03R(H03R), C117(H117), N45(H45), C66(H66), C69(H69), N110(H110), N61(H61),
 C7G(H7G), C68(H68), C60(H60), C2G(H2G), C102(H102), C48(H48), C51(H51),
 C91(H91), C118(H118), C90(H90), C96(H96), N94(H94), C105(H105), C57(H57),
 C104(H104), C88(H88), C65(H65), C47(H47), C108(H108), C109(H109), C58(H58)
3.b Idealised Me refined as rotating group:
 C155(H15A,H15B,H15C), C154(H15D,H15E,H15F), C176(H17A,H17B,H17C), C175(H17D,
 H17E,H17F), C5G(H5GA,H5GB,H5GC), C10G(H10D,H10E,H10F), C9G(H9GA,H9GB,H9GC),
 C14G(H14A,H14B,H14C), C54(H54A,H54B,H54C), C53(H53A,H53B,H53C), C4G(H4GA,H4GB,
 H4GC), C100(H10A,H10B,H10C), C13G(H13A,H13B,H13C), C99(H99A,H99B,H99C)
;
_olex2_submission_special_instructions 'No special instructions were received'

loop_
_space_group_symop_operation_xyz
'x, y, z'
'-x, -y, -z'

loop_
_atom_site_label
_atom_site_type_symbol
_atom_site_fract_x
_atom_site_fract_y
_atom_site_fract_z
_atom_site_U_iso_or_equiv
_atom_site_adp_type
_atom_site_occupancy
_atom_site_site_symmetry_order
_atom_site_calc_flag
_atom_site_refinement_flags_posn
_atom_site_refinement_flags_adp
_atom_site_refinement_flags_occupancy
_atom_site_disorder_assembly
_atom_site_disorder_group
Zn1 Zn 0.98165(4) -0.51098(4) -0.04901(3) 0.0202(2) Uani 1 1 d . . . . .
Zn6 Zn -0.05138(4) 0.74731(4) 0.88665(3) 0.02206(16) Uani 1 1 d . . . . .
Zn5 Zn 0.45170(4) 1.24750(4) 0.88776(3) 0.02206(16) Uani 1 1 d . . . . .
Zn4 Zn 0.90877(4) 0.72487(4) 0.78908(3) 0.0221(2) Uani 1 1 d . . . . .
Zn2 Zn 0.52343(4) 0.01243(4) 0.04941(3) 0.0204(2) Uani 1 1 d . . . . .
Zn3 Zn 0.40604(4) 0.22582(4) 0.78967(3) 0.02206(16) Uani 1 1 d . . . . .
O34 O 0.5557(3) -0.0857(2) -0.03688(18) 0.0284(4) Uani 1 1 d . . . . .
O134 O 0.5141(3) 1.1619(2) 0.87021(18) 0.0308(4) Uani 1 1 d . . . . .
O121 O 0.8558(3) 0.8117(2) 0.87655(18) 0.0308(4) Uani 1 1 d . . . . .
O36 O 0.5922(3) -0.0697(2) 0.03758(18) 0.0284(4) Uani 1 1 d . . . . .
O149 O 0.0319(3) 1.6788(3) 0.87462(19) 0.0356(7) Uani 1 1 d . . . . .
O3 O 0.6084(3) -0.9240(2) 0.04096(18) 0.0301(7) Uani 1 1 d . . . . .
O151 O 0.4865(3) 1.2651(2) 0.95302(18) 0.0314(7) Uani 1 1 d . . . . .
O84 O 0.8669(3) 0.6615(2) 0.86623(19) 0.0334(12) Uani 1 1 d . . . . .
O20 O 0.8963(3) -0.4424(2) -0.03945(18) 0.0284(4) Uani 1 1 d . . . . .
O1 O 0.5697(3) -0.9402(2) -0.03426(18) 0.0301(7) Uani 1 1 d . . . . .
O172 O -0.0308(3) 0.7669(3) 0.95169(19) 0.0361(8) Uani 1 1 d . . . . .
O171 O 0.0151(3) 0.8262(2) 0.8814(2) 0.0381(13) Uani 1 1 d . . . . .
O135 O 0.3808(3) 1.3292(3) 0.88096(19) 0.0341(12) Uani 1 1 d . . . . .
O85 O 0.8262(3) 0.6550(3) 0.7937(2) 0.0387(13) Uani 1 1 d . . . . .
O137 O 0.3323(3) 1.3032(3) 0.8063(2) 0.0422(13) Uani 1 1 d . . . . .
O133 O 0.4905(3) 1.1562(2) 0.79760(18) 0.0308(4) Uani 1 1 d . . . . .
O70 O 0.4896(3) 0.3057(3) 0.8055(2) 0.0367(12) Uani 1 1 d . . . . .
O156 O 0.3528(3) 1.1811(2) 0.87167(18) 0.0309(11) Uani 1 1 d . . . . .
O158 O 0.3317(3) 1.1532(3) 0.7970(2) 0.0430(14) Uani 1 1 d . . . . .
N153 N 0.5724(3) 1.3089(3) 1.0198(2) 0.0314(7) Uani 1 1 d . . . . .
O18 O 0.9413(3) -0.5766(3) 0.02783(19) 0.0356(7) Uani 1 1 d . . . . .
N174 N -0.0568(3) 0.8138(3) 1.0185(2) 0.0361(8) Uani 1 1 d . . . . .
O22 O 0.9254(2) -0.4279(2) 0.03473(18) 0.0284(4) Uani 1 1 d . . . . .
O72 O 0.5380(3) 0.3096(2) 0.87760(18) 0.0305(11) Uani 1 1 d . . . . .
O119 O 0.8377(3) 0.8038(2) 0.80275(18) 0.0308(4) Uani 1 1 d . . . . .
N37 N 0.5360(4) 0.0387(3) 0.1175(2) 0.0353(7) Uani 1 1 d . . . . .
O19 O 0.9107(3) -0.5909(3) -0.0467(2) 0.0376(13) Uani 1 1 d . . . . .
O150 O -0.0092(3) 1.6543(3) 0.80068(19) 0.0356(7) Uani 1 1 d . . . . .
N67 N 0.3814(5) 0.1989(4) 0.7226(3) 0.0532(9) Uani 1 1 d . . . . .
N86 N 0.8907(6) 0.6986(4) 0.7217(3) 0.0663(12) Uani 1 1 d . . . . .
O170 O -0.0043(3) 0.8039(3) 0.8063(2) 0.0416(14) Uani 1 1 d . . . . .
C77 C 0.7056(4) 0.4706(4) 0.8925(3) 0.0302(5) Uani 1 1 d . . . . .
H77 H 0.7429 0.4890 0.9202 0.036 Uiso 1 1 calc R U . . .
C78 C 0.6500(4) 0.4159(4) 0.8883(3) 0.0302(5) Uani 1 1 d . . . . .
H78 H 0.6486 0.3981 0.9133 0.036 Uiso 1 1 calc R U . . .
C7 C 0.7974(4) -0.7552(3) 0.0144(3) 0.0282(5) Uani 1 1 d . . . . .
C161 C 0.1895(4) 1.0149(4) 0.8612(3) 0.0322(5) Uani 1 1 d . . . . .
C123 C 0.7518(4) 0.9151(3) 0.8876(3) 0.0308(4) Uani 1 1 d . . . . .
H123 H 0.7755 0.8970 0.9123 0.037 Uiso 1 1 calc R U . . .
C83 C 0.8239(3) 0.6377(3) 0.8273(3) 0.0270(15) Uani 1 1 d . . . . .
C26 C 0.7196(4) -0.2560(3) 0.0157(3) 0.0284(4) Uani 1 1 d . . . . .
C25 C 0.7430(4) -0.2954(3) 0.0476(3) 0.0284(4) Uani 1 1 d . . . . .
H25 H 0.7222 -0.2859 0.0734 0.034 Uiso 1 1 calc R U . . .
C76 C 0.7067(4) 0.4987(4) 0.8557(3) 0.0302(5) Uani 1 1 d . . . . .
C147 C 0.1388(4) 1.5736(4) 0.8680(3) 0.0342(7) Uani 1 1 d . . . . .
H147 H 0.1336 1.5986 0.8970 0.041 Uiso 1 1 calc R U . . .
C6 C 0.7298(4) -0.7728(3) -0.0231(3) 0.0282(5) Uani 1 1 d . . . . .
C165 C 0.1789(4) 0.9942(4) 0.8996(3) 0.0322(5) Uani 1 1 d . . . . .
H165 H 0.2080 1.0194 0.9287 0.039 Uiso 1 1 calc R U . . .
C13 C 0.8521(4) -0.7003(3) 0.0186(3) 0.0282(5) Uani 1 1 d . . . . .
H13 H 0.8943 -0.6865 0.0446 0.034 Uiso 1 1 calc R U . . .
C2 C 0.6131(4) -0.9129(4) 0.0041(3) 0.0301(7) Uani 1 1 d . . . . .
C152 C 0.5456(4) 1.3045(4) 0.9788(3) 0.0314(7) Uani 1 1 d . . . . .
H152 H 0.5719 1.3334 0.9660 0.038 Uiso 1 1 calc R U . . .
C130 C 0.5795(4) 1.0804(4) 0.8258(3) 0.0308(4) Uani 1 1 d . . . . .
C23 C 0.8285(4) -0.3624(3) 0.0039(3) 0.0284(4) Uani 1 1 d . . . . .
O44 O 0.5778(4) 0.0308(3) 0.2770(2) 0.0537(16) Uani 1 1 d . . . . .
C33 C 0.5939(4) -0.0993(4) -0.0021(3) 0.0284(4) Uani 1 1 d . . . . .
C27 C 0.7530(4) -0.2698(3) -0.0233(3) 0.0284(4) Uani 1 1 d . . . . .
C29 C 0.6685(4) -0.1990(3) 0.0218(3) 0.0284(4) Uani 1 1 d . . . . .
H29 H 0.6490 -0.1872 0.0480 0.034 Uiso 1 1 calc R U . . .
C28 C 0.8052(4) -0.3248(3) -0.0276(3) 0.0284(4) Uani 1 1 d . . . . .
H28 H 0.8254 -0.3363 -0.0536 0.034 Uiso 1 1 calc R U . . .
C139 C 0.2811(3) 1.4413(3) 0.8957(2) 0.0233(13) Uani 1 1 d . . . . .
H139 H 0.3111 1.4285 0.9211 0.028 Uiso 1 1 calc R U . . .
C131 C 0.6125(4) 1.0521(3) 0.8607(3) 0.0308(4) Uani 1 1 d . . . . .
H131 H 0.6003 1.0708 0.8888 0.037 Uiso 1 1 calc R U . . .
C122 C 0.7675(4) 0.8880(4) 0.8452(3) 0.0308(4) Uani 1 1 d . . . . .
C24 C 0.7958(4) -0.3473(3) 0.0420(3) 0.0284(4) Uani 1 1 d . . . . .
H24 H 0.8105 -0.3734 0.0638 0.034 Uiso 1 1 calc R U . . .
C125 C 0.6652(4) 0.9952(3) 0.8565(3) 0.0308(4) Uani 1 1 d . . . . .
C73 C 0.5960(4) 0.3876(4) 0.8465(3) 0.0302(5) Uani 1 1 d . . . . .
C42 C 0.5008(4) 0.0910(4) 0.1387(3) 0.0353(7) Uani 1 1 d . . . . .
H42 H 0.4694 0.1190 0.1218 0.042 Uiso 1 1 calc R U . . .
C166 C 0.1263(4) 0.9378(4) 0.8945(3) 0.0322(5) Uani 1 1 d . . . . .
H166 H 0.1194 0.9243 0.9200 0.039 Uiso 1 1 calc R U . . .
C5 C 0.6724(4) -0.8256(3) -0.0274(3) 0.0282(5) Uani 1 1 d . . . . .
H5 H 0.6302 -0.8391 -0.0533 0.034 Uiso 1 1 calc R U . . .
C39 C 0.5887(4) 0.0105(4) 0.1874(3) 0.0353(7) Uani 1 1 d . . . . .
H39 H 0.6189 -0.0195 0.2032 0.042 Uiso 1 1 calc R U . . .
C32 C 0.7277(4) -0.2305(3) -0.0538(3) 0.0284(4) Uani 1 1 d . . . . .
H32 H 0.7461 -0.2415 -0.0804 0.034 Uiso 1 1 calc R U . . .
C160 C 0.2446(4) 1.0704(4) 0.8662(3) 0.0322(5) Uani 1 1 d . . . . .
H160 H 0.2742 1.0949 0.8953 0.039 Uiso 1 1 calc R U . . .
C136 C 0.3389(4) 1.3388(4) 0.8470(3) 0.0288(15) Uani 1 1 d . . . . .
C8 C 0.8025(4) -0.7911(3) 0.0480(3) 0.0282(5) Uani 1 1 d . . . . .
H8 H 0.8458 -0.7805 0.0735 0.034 Uiso 1 1 calc R U . . .
C31 C 0.6787(4) -0.1774(3) -0.0484(3) 0.0284(4) Uani 1 1 d . . . . .
H31 H 0.6650 -0.1509 -0.0700 0.034 Uiso 1 1 calc R U . . .
C41 C 0.5068(4) 0.1074(4) 0.1836(3) 0.0353(7) Uani 1 1 d . . . . .
H41 H 0.4794 0.1454 0.1971 0.042 Uiso 1 1 calc R U . . .
C4 C 0.6788(4) -0.8574(3) 0.0067(3) 0.0282(5) Uani 1 1 d . . . . .
C140 C 0.2338(4) 1.4957(3) 0.9011(3) 0.0278(15) Uani 1 1 d . . . . .
H140 H 0.2286 1.5195 0.9303 0.033 Uiso 1 1 calc R U . . .
C162 C 0.1456(4) 0.9797(4) 0.8184(3) 0.0322(5) Uani 1 1 d . . . . .
C79 C 0.7598(4) 0.5537(4) 0.8592(3) 0.0302(5) Uani 1 1 d . . . . .
H79 H 0.7954 0.5744 0.8872 0.036 Uiso 1 1 calc R U . . .
C75 C 0.6525(4) 0.4692(4) 0.8140(3) 0.0302(5) Uani 1 1 d . . . . .
C9 C 0.7442(4) -0.8419(3) 0.0438(3) 0.0282(5) Uani 1 1 d . . . . .
H9 H 0.7483 -0.8667 0.0662 0.034 Uiso 1 1 calc R U . . .
C146 C 0.0956(4) 1.5916(4) 0.8315(3) 0.0342(7) Uani 1 1 d . . . . .
C173 C -0.0630(4) 0.8081(4) 0.9764(3) 0.0361(8) Uani 1 1 d . . . . .
H173 H -0.0964 0.8395 0.9635 0.043 Uiso 1 1 calc R U . . .
C132 C 0.5253(4) 1.1361(4) 0.8319(3) 0.0308(4) Uani 1 1 d . . . . .
C10 C 0.7249(4) -0.7358(3) -0.0591(3) 0.0282(5) Uani 1 1 d . . . . .
H10 H 0.6825 -0.7474 -0.0850 0.034 Uiso 1 1 calc R U . . .
O11G O 0.3727(4) 0.6502(4) 0.8450(3) 0.085(2) Uani 1 1 d . . . . .
C30 C 0.6474(4) -0.1616(3) -0.0092(3) 0.0284(4) Uani 1 1 d . . . . .
C124 C 0.7013(4) 0.9684(3) 0.8920(3) 0.0308(4) Uani 1 1 d . . . . .
H124 H 0.6906 0.9878 0.9205 0.037 Uiso 1 1 calc R U . . .
C38 C 0.5793(4) -0.0026(4) 0.1420(3) 0.0353(7) Uani 1 1 d . . . . .
H38 H 0.6038 -0.0417 0.1270 0.042 Uiso 1 1 calc R U . . .
C138 C 0.2866(4) 1.4029(4) 0.8517(3) 0.0311(16) Uani 1 1 d . . . . .
C159 C 0.2566(4) 1.0903(4) 0.8287(3) 0.0322(5) Uani 1 1 d . . . . .
C148 C 0.0357(4) 1.6463(4) 0.8355(3) 0.0356(7) Uani 1 1 d . . . . .
C71 C 0.5369(4) 0.3308(4) 0.8427(3) 0.0274(15) Uani 1 1 d . . . . .
C21 C 0.8867(4) -0.4163(4) -0.0010(3) 0.0284(4) Uani 1 1 d . . . . .
C74 C 0.5964(4) 0.4136(4) 0.8102(3) 0.0302(5) Uani 1 1 d . . . . .
H74 H 0.5592 0.3945 0.7825 0.036 Uiso 1 1 calc R U . . .
C128 C 0.6466(4) 0.9955(4) 0.7770(3) 0.0308(4) Uani 1 1 d . . . . .
C12 C 0.8447(4) -0.6655(3) -0.0156(3) 0.0282(5) Uani 1 1 d . . . . .
C167 C 0.0823(4) 0.8997(4) 0.8505(3) 0.0322(5) Uani 1 1 d . . . . .
N8G N 0.5649(5) 0.7037(4) 0.8148(3) 0.0517(19) Uani 1 1 d . . . . .
C80 C 0.7620(4) 0.5790(4) 0.8230(3) 0.0302(5) Uani 1 1 d . . . . .
C145 C 0.1023(4) 1.5556(4) 0.7877(3) 0.0342(7) Uani 1 1 d . . . . .
H145 H 0.0734 1.5693 0.7623 0.041 Uiso 1 1 calc R U . . .
C141 C 0.1923(4) 1.5171(4) 0.8640(3) 0.0342(7) Uani 1 1 d . . . . .
C164 C 0.2087(4) 1.0533(4) 0.7838(3) 0.0322(5) Uani 1 1 d . . . . .
H164 H 0.2140 1.0676 0.7582 0.039 Uiso 1 1 calc R U . . .
O112 O 1.0601(6) 0.5304(4) 0.2747(3) 0.077(2) Uani 1 1 d . . . . .
C155 C 0.5419(5) 1.2643(4) 1.0429(3) 0.0434(19) Uani 1 1 d . . . . .
H15A H 0.4874 1.2742 1.0428 0.065 Uiso 1 1 calc R U . . .
H15B H 0.5731 1.2745 1.0739 0.065 Uiso 1 1 calc R U . . .
H15C H 0.5445 1.2139 1.0277 0.065 Uiso 1 1 calc R U . . .
C127 C 0.7353(4) 0.9133(4) 0.8099(3) 0.0308(4) Uani 1 1 d . . . . .
H127 H 0.768(5) 0.905(4) 0.786(3) 0.037 Uiso 1 1 d . U . . .
C169 C 0.0280(4) 0.8380(4) 0.8457(3) 0.0310(16) Uani 1 1 d . . . . .
C40 C 0.5546(4) 0.0673(4) 0.2104(3) 0.0353(7) Uani 1 1 d . . . . .
C129 C 0.5976(4) 1.0498(3) 0.7831(3) 0.0308(4) Uani 1 1 d . . . . .
H129 H 0.5747 1.0681 0.7585 0.037 Uiso 1 1 calc R U . . .
C126 C 0.6825(4) 0.9693(4) 0.8132(3) 0.0308(4) Uani 1 1 d . . . . .
C168 C 0.0920(4) 0.9212(4) 0.8132(3) 0.0322(5) Uani 1 1 d . . . . .
H168 H 0.0624 0.8965 0.7841 0.039 Uiso 1 1 calc R U . . .
C11 C 0.7816(4) -0.6854(3) -0.0543(3) 0.0282(5) Uani 1 1 d . . . . .
H11 H 0.7792 -0.6626 -0.0776 0.034 Uiso 1 1 calc R U . . .
C142 C 0.1948(4) 1.4790(4) 0.8194(3) 0.0342(7) Uani 1 1 d . . . . .
C157 C 0.3194(4) 1.1485(4) 0.8338(3) 0.0306(16) Uani 1 1 d . . . . .
C43 C 0.5544(6) 0.0746(5) 0.2579(3) 0.046(2) Uani 1 1 d . . . . .
C17 C 0.9030(4) -0.6053(3) -0.0101(3) 0.0319(17) Uani 1 1 d . . . . .
C144 C 0.1517(4) 1.5003(4) 0.7827(3) 0.0342(7) Uani 1 1 d . . . . .
H144 H 0.1564 1.4762 0.7535 0.041 Uiso 1 1 calc R U . . .
C120 C 0.8250(4) 0.8297(4) 0.8413(3) 0.0308(4) Uani 1 1 d . . . . .
C154 C 0.6449(5) 1.3532(6) 1.0458(3) 0.059(3) Uani 1 1 d . . . . .
H15D H 0.6876 1.3222 1.0518 0.088 Uiso 1 1 calc R U . . .
H15E H 0.6366 1.3824 1.0743 0.088 Uiso 1 1 calc R U . . .
H15F H 0.6586 1.3845 1.0286 0.088 Uiso 1 1 calc R U . . .
C176 C -0.0997(5) 0.8667(5) 1.0448(4) 0.059(3) Uani 1 1 d . . . . .
H17A H -0.0906 0.9138 1.0402 0.088 Uiso 1 1 calc R U . . .
H17B H -0.0812 0.8690 1.0766 0.088 Uiso 1 1 calc R U . . .
H17C H -0.1558 0.8525 1.0348 0.088 Uiso 1 1 calc R U . . .
C114 C 1.0676(6) 0.5096(5) 0.1863(3) 0.0569(10) Uani 1 1 d . . . . .
H114 H 1.0995 0.4806 0.2021 0.068 Uiso 1 1 calc R U . . .
C81 C 0.7098(4) 0.5510(4) 0.7817(3) 0.0302(5) Uani 1 1 d . . . . .
H81 H 0.7127 0.5677 0.7566 0.036 Uiso 1 1 calc R U . . .
N3G N 0.5420(4) 1.5277(4) 0.9380(3) 0.0536(19) Uani 1 1 d . . . . .
O63 O 0.3819(6) 0.0949(5) 0.5607(3) 0.090(3) Uani 1 1 d . . . . .
C143 C 0.2458(5) 1.4221(4) 0.8154(3) 0.0356(17) Uani 1 1 d . . . . .
H143 H 0.2512 1.3971 0.7865 0.043 Uiso 1 1 calc R U . . .
C82 C 0.6546(4) 0.4992(4) 0.7779(3) 0.0302(5) Uani 1 1 d . . . . .
H82 H 0.6163 0.4826 0.7504 0.036 Uiso 1 1 calc R U . . .
C175 C -0.0118(6) 0.7671(5) 1.0411(4) 0.060(2) Uani 1 1 d . . . . .
H17D H -0.0075 0.7223 1.0193 0.089 Uiso 1 1 calc R U . . .
H17E H -0.0376 0.7571 1.0632 0.089 Uiso 1 1 calc R U . . .
H17F H 0.0406 0.7898 1.0564 0.089 Uiso 1 1 calc R U . . .
N116 N 1.0251(5) 0.5343(4) 0.1151(3) 0.0569(10) Uani 1 1 d . . . . .
C115 C 1.0530(6) 0.4958(5) 0.1402(3) 0.0569(10) Uani 1 1 d . . . . .
H115 H 1.0662 0.4501 0.1253 0.068 Uiso 1 1 calc R U . . .
N12G N 0.2895(5) 0.7378(4) 0.8406(3) 0.071(3) Uani 1 1 d . . . . .
C163 C 0.1575(4) 0.9993(4) 0.7794(3) 0.0322(5) Uani 1 1 d . . . . .
H163 H 0.1286 0.9735 0.7504 0.039 Uiso 1 1 calc R U . . .
O6G O 0.4951(6) 0.7324(4) 0.7526(3) 0.088(3) Uani 1 1 d . . . . .
C64 C 0.3928(6) 0.1701(5) 0.6325(3) 0.0532(9) Uani 1 1 d . . . . .
C03R C 0.3045(6) 0.6737(6) 0.8382(4) 0.068(3) Uani 1 1 d . . . . .
H03R H 0.2612 0.6398 0.8307 0.081 Uiso 1 1 calc R U . . .
C117 C 0.9874(6) 0.5886(5) 0.1354(3) 0.0569(10) Uani 1 1 d . . . . .
H117 H 0.9541 0.6142 0.1176 0.068 Uiso 1 1 calc R U . . .
C5G C 0.4925(8) 1.5255(6) 0.8958(4) 0.076(3) Uani 1 1 d . . . . .
H5GA H 0.4654 1.4780 0.8824 0.114 Uiso 1 1 calc R U . . .
H5GB H 0.5237 1.5356 0.8761 0.114 Uiso 1 1 calc R U . . .
H5GC H 0.4539 1.5615 0.8994 0.114 Uiso 1 1 calc R U . . .
C62 C 0.4005(9) 0.1523(6) 0.5866(4) 0.078(4) Uani 1 1 d . . . . .
C87 C 0.8831(8) 0.7550(6) 0.7014(4) 0.0663(12) Uani 1 1 d . . . . .
H87 H 0.931(7) 0.801(6) 0.725(4) 0.080 Uiso 1 1 d . U . . .
N45 N 0.5318(6) 0.1413(4) 0.2799(3) 0.071(3) Uani 1 1 d . . . . .
H45 H 0.5227 0.1742 0.2651 0.085 Uiso 1 1 calc R U . . .
C10G C 0.5612(6) 0.6614(6) 0.8469(3) 0.061(3) Uani 1 1 d . . . . .
H10D H 0.5914 0.6192 0.8407 0.092 Uiso 1 1 calc R U . . .
H10E H 0.5066 0.6463 0.8436 0.092 Uiso 1 1 calc R U . . .
H10F H 0.5832 0.6907 0.8775 0.092 Uiso 1 1 calc R U . . .
C66 C 0.3719(6) 0.2498(5) 0.6998(3) 0.0532(9) Uani 1 1 d . . . . .
H66 H 0.3598 0.2957 0.7150 0.064 Uiso 1 1 calc R U . . .
C9G C 0.6362(7) 0.7391(6) 0.8170(5) 0.083(4) Uani 1 1 d . . . . .
H9GA H 0.6506 0.7778 0.8447 0.124 Uiso 1 1 calc R U . . .
H9GB H 0.6303 0.7589 0.7911 0.124 Uiso 1 1 calc R U . . .
H9GC H 0.6772 0.7051 0.8166 0.124 Uiso 1 1 calc R U . . .
C52 C 0.4503(7) 0.0964(6) 0.4136(4) 0.0650(8) Uani 1 1 d . . . . .
C69 C 0.4008(6) 0.1171(5) 0.6555(3) 0.0532(9) Uani 1 1 d . . . . .
H69 H 0.4067 0.0689 0.6409 0.064 Uiso 1 1 calc R U . . .
N110 N 1.0272(7) 0.6490(5) 0.2785(3) 0.082(3) Uani 1 1 d . . . . .
H110 H 1.0207 0.6823 0.2641 0.098 Uiso 1 1 calc R U . . .
N61 N 0.4285(6) 0.2099(5) 0.5739(3) 0.073(3) Uani 1 1 d . . . . .
H61 H 0.4330 0.2520 0.5933 0.088 Uiso 1 1 calc R U . . .
C111 C 1.0425(7) 0.5813(6) 0.2568(4) 0.068(3) Uani 1 1 d . . . . .
C7G C 0.4997(6) 0.7036(5) 0.7816(3) 0.056(2) Uani 1 1 d . . . . .
H7G H 0.4539 0.6779 0.7817 0.067 Uiso 1 1 calc R U . . .
C68 C 0.3996(6) 0.1365(5) 0.6991(3) 0.0532(9) Uani 1 1 d . . . . .
H68 H 0.4136 0.1015 0.7151 0.064 Uiso 1 1 calc R U . . .
C14G C 0.2066(7) 0.7562(7) 0.8267(5) 0.089(4) Uani 1 1 d . . . . .
H14A H 0.1968 0.7641 0.7968 0.133 Uiso 1 1 calc R U . . .
H14B H 0.1975 0.7997 0.8481 0.133 Uiso 1 1 calc R U . . .
H14C H 0.1712 0.7168 0.8261 0.133 Uiso 1 1 calc R U . . .
O1G O 0.5888(6) 1.4733(4) 0.9927(3) 0.084(3) Uani 1 1 d . . . . .
C60 C 0.4362(7) 0.1475(6) 0.4968(4) 0.0650(8) Uani 1 1 d . . . . .
H60 H 0.4136 0.1038 0.4980 0.078 Uiso 1 1 calc R U . . .
C113 C 1.0348(7) 0.5656(5) 0.2076(3) 0.0569(10) Uani 1 1 d . . . . .
C2G C 0.5406(6) 1.4756(7) 0.9577(4) 0.067(3) Uani 1 1 d . . . . .
H2G H 0.5008 1.4381 0.9444 0.081 Uiso 1 1 calc R U . . .
C102 C 0.9959(7) 0.6175(7) 0.3446(4) 0.0749(9) Uani 1 1 d . . . . .
H102 H 0.9860 0.5682 0.3293 0.090 Uiso 1 1 calc R U . . .
C48 C 0.5317(7) 0.2562(6) 0.3909(4) 0.0650(8) Uani 1 1 d . . . . .
H48 H 0.5478 0.3041 0.4077 0.078 Uiso 1 1 calc R U . . .
C51 C 0.4930(7) 0.1141(6) 0.3443(4) 0.0650(8) Uani 1 1 d . . . . .
H51 H 0.4794 0.0655 0.3281 0.078 Uiso 1 1 calc R U . . .
C91 C 0.8997(7) 0.6370(5) 0.6982(4) 0.0663(12) Uani 1 1 d . . . . .
H91 H 0.9075 0.5989 0.7121 0.080 Uiso 1 1 calc R U . . .
C55 C 0.4573(7) 0.1537(6) 0.4571(4) 0.0650(8) Uani 1 1 d . . . . .
C97 C 0.9667(8) 0.6647(7) 0.4608(4) 0.0749(9) Uani 1 1 d . . . . .
C118 C 0.9961(6) 0.6086(5) 0.1829(3) 0.0569(10) Uani 1 1 d . . . . .
H118 H 0.9754 0.6511 0.1970 0.068 Uiso 1 1 calc R U . . .
C106 C 1.0076(7) 0.7163(7) 0.4097(4) 0.0749(9) Uani 1 1 d . . . . .
C90 C 0.8988(7) 0.6225(5) 0.6512(4) 0.0663(12) Uani 1 1 d . . . . .
H90 H 0.9001 0.5750 0.6337 0.080 Uiso 1 1 calc R U . . .
C50 C 0.4821(7) 0.1371(6) 0.3859(4) 0.0650(8) Uani 1 1 d . . . . .
C96 C 0.9516(7) 0.6642(7) 0.4973(4) 0.0749(9) Uani 1 1 d . . . . .
H96 H 0.9312 0.6199 0.4988 0.090 Uiso 1 1 calc R U . . .
N94 N 0.9395(8) 0.7175(8) 0.5765(4) 0.115(5) Uani 1 1 d . . . . .
H94 H 0.9462 0.7593 0.5964 0.138 Uiso 1 1 calc R U . . .
O93 O 0.8980(8) 0.6023(5) 0.5622(3) 0.118(4) Uani 1 1 d . . . . .
C105 C 1.0357(7) 0.7617(7) 0.3903(4) 0.0749(9) Uani 1 1 d . . . . .
H105 H 1.0531 0.8093 0.4071 0.090 Uiso 1 1 calc R U . . .
C57 C 0.4988(7) 0.2789(6) 0.4896(4) 0.0650(8) Uani 1 1 d . . . . .
H57 H 0.5191 0.3238 0.4888 0.078 Uiso 1 1 calc R U . . .
C54 C 0.4858(13) 0.0262(9) 0.4200(5) 0.141(9) Uani 1 1 d . . . . .
H54A H 0.5429 0.0337 0.4296 0.212 Uiso 1 1 calc R U . . .
H54B H 0.4710 -0.0110 0.3916 0.212 Uiso 1 1 calc R U . . .
H54C H 0.4661 0.0113 0.4429 0.212 Uiso 1 1 calc R U . . .
C53 C 0.3615(7) 0.0717(7) 0.3909(4) 0.073(3) Uani 1 1 d . . . . .
H53A H 0.3394 0.0505 0.4106 0.109 Uiso 1 1 calc R U . . .
H53B H 0.3573 0.0362 0.3621 0.109 Uiso 1 1 calc R U . . .
H53C H 0.3326 0.1131 0.3858 0.109 Uiso 1 1 calc R U . . .
C4G C 0.5985(6) 1.5866(6) 0.9599(5) 0.089(4) Uani 1 1 d . . . . .
H4GA H 0.6163 1.6041 0.9373 0.134 Uiso 1 1 calc R U . . .
H4GB H 0.6432 1.5711 0.9793 0.134 Uiso 1 1 calc R U . . .
H4GC H 0.5747 1.6251 0.9781 0.134 Uiso 1 1 calc R U . . .
C104 C 1.0392(7) 0.7391(7) 0.3461(4) 0.0749(9) Uani 1 1 d . . . . .
H104 H 1.0532 0.7720 0.3313 0.090 Uiso 1 1 calc R U . . .
C49 C 0.4997(7) 0.2068(6) 0.4100(4) 0.0650(8) Uani 1 1 d . . . . .
C88 C 0.8901(7) 0.7451(5) 0.6593(4) 0.0663(12) Uani 1 1 d . . . . .
H88 H 0.8910 0.7847 0.6469 0.080 Uiso 1 1 calc R U . . .
C100 C 1.0151(10) 0.5500(8) 0.4237(5) 0.105(5) Uani 1 1 d . . . . .
H10A H 1.0650 0.5634 0.4185 0.157 Uiso 1 1 calc R U . . .
H10B H 0.9945 0.5033 0.4033 0.157 Uiso 1 1 calc R U . . .
H10C H 1.0231 0.5474 0.4548 0.157 Uiso 1 1 calc R U . . .
C59 C 0.4499(7) 0.2077(6) 0.5338(4) 0.0650(8) Uani 1 1 d . . . . .
C46 C 0.5230(7) 0.1584(6) 0.3248(4) 0.0650(8) Uani 1 1 d . . . . .
C65 C 0.3785(6) 0.2401(5) 0.6563(3) 0.0532(9) Uani 1 1 d . . . . .
H65 H 0.3738 0.2785 0.6427 0.064 Uiso 1 1 calc R U . . .
C107 C 0.9975(8) 0.7251(7) 0.4583(4) 0.0749(9) Uani 1 1 d . . . . .
C95 C 0.9599(7) 0.7139(7) 0.5315(4) 0.0749(9) Uani 1 1 d . . . . .
C101 C 0.9855(8) 0.6406(7) 0.3861(4) 0.0749(9) Uani 1 1 d . . . . .
C56 C 0.4878(7) 0.2218(6) 0.4534(4) 0.0650(8) Uani 1 1 d . . . . .
C103 C 1.0217(8) 0.6657(7) 0.3230(4) 0.0749(9) Uani 1 1 d . . . . .
C47 C 0.5379(7) 0.2315(6) 0.3478(4) 0.0650(8) Uani 1 1 d . . . . .
H47 H 0.5525 0.2641 0.3330 0.078 Uiso 1 1 calc R U . . .
C13G C 0.3479(6) 0.7939(6) 0.8514(5) 0.081(4) Uani 1 1 d . . . . .
H13A H 0.3442 0.8290 0.8790 0.122 Uiso 1 1 calc R U . . .
H13B H 0.3405 0.8170 0.8269 0.122 Uiso 1 1 calc R U . . .
H13C H 0.3996 0.7745 0.8558 0.122 Uiso 1 1 calc R U . . .
C108 C 1.0095(7) 0.7879(7) 0.4938(4) 0.0749(9) Uani 1 1 d . . . . .
H108 H 1.0272 0.8325 0.4912 0.090 Uiso 1 1 calc R U . . .
C98 C 0.9597(7) 0.6030(7) 0.4157(4) 0.0749(9) Uani 1 1 d . . . . .
C109 C 0.9943(7) 0.7800(7) 0.5305(4) 0.0749(9) Uani 1 1 d . . . . .
H109 H 1.0062 0.8186 0.5569 0.090 Uiso 1 1 calc R U . . .
C58 C 0.4791(7) 0.2703(6) 0.5291(4) 0.0650(8) Uani 1 1 d . . . . .
H58 H 0.4869 0.3110 0.5542 0.078 Uiso 1 1 calc R U . . .
C92 C 0.9133(11) 0.6642(9) 0.5871(5) 0.099(5) Uani 1 1 d . . . . .
C89 C 0.8961(7) 0.6753(5) 0.6334(4) 0.0663(12) Uani 1 1 d . . . . .
C99 C 0.8744(9) 0.5758(7) 0.3939(5) 0.101(5) Uani 1 1 d . . . . .
H99A H 0.8510 0.5625 0.4160 0.152 Uiso 1 1 calc R U . . .
H99B H 0.8720 0.5340 0.3686 0.152 Uiso 1 1 calc R U . . .
H99C H 0.8454 0.6135 0.3833 0.152 Uiso 1 1 calc R U . . .

loop_
_atom_site_aniso_label
_atom_site_aniso_U_11
_atom_site_aniso_U_22
_atom_site_aniso_U_33
_atom_site_aniso_U_23
_atom_site_aniso_U_13
_atom_site_aniso_U_12
Zn1 0.0086(3) 0.0187(4) 0.0382(5) 0.0105(3) 0.0121(3) 0.0080(3)
Zn6 0.0102(2) 0.0187(3) 0.0432(3) 0.0119(2) 0.01384(19) 0.00951(18)
Zn5 0.0102(2) 0.0187(3) 0.0432(3) 0.0119(2) 0.01384(19) 0.00951(18)
Zn4 0.0115(3) 0.0203(4) 0.0403(5) 0.0120(3) 0.0132(3) 0.0084(3)
Zn2 0.0083(3) 0.0202(4) 0.0373(5) 0.0101(3) 0.0114(3) 0.0072(3)
Zn3 0.0102(2) 0.0187(3) 0.0432(3) 0.0119(2) 0.01384(19) 0.00951(18)
O34 0.0137(7) 0.0251(8) 0.0533(10) 0.0148(7) 0.0164(6) 0.0083(5)
O134 0.0204(7) 0.0232(8) 0.0550(11) 0.0141(7) 0.0170(7) 0.0128(6)
O121 0.0204(7) 0.0232(8) 0.0550(11) 0.0141(7) 0.0170(7) 0.0128(6)
O36 0.0137(7) 0.0251(8) 0.0533(10) 0.0148(7) 0.0164(6) 0.0083(5)
O149 0.0259(14) 0.0258(13) 0.0565(19) 0.0126(12) 0.0107(13) 0.0185(11)
O3 0.0164(14) 0.0205(15) 0.058(2) 0.0152(14) 0.0137(13) 0.0051(11)
O151 0.0171(15) 0.0264(16) 0.055(2) 0.0123(15) 0.0162(14) 0.0057(12)
O84 0.026(3) 0.022(2) 0.064(4) 0.019(2) 0.027(3) 0.0146(19)
O20 0.0137(7) 0.0251(8) 0.0533(10) 0.0148(7) 0.0164(6) 0.0083(5)
O1 0.0164(14) 0.0205(15) 0.058(2) 0.0152(14) 0.0137(13) 0.0051(11)
O172 0.0257(17) 0.0245(16) 0.065(2) 0.0130(16) 0.0229(17) 0.0113(13)
O171 0.016(2) 0.018(2) 0.088(4) 0.019(2) 0.022(3) 0.0019(18)
O135 0.017(2) 0.027(3) 0.067(4) 0.023(2) 0.016(2) 0.0027(18)
O85 0.035(3) 0.032(3) 0.057(4) 0.016(2) 0.022(3) 0.009(2)
O137 0.032(3) 0.035(3) 0.061(4) 0.014(3) 0.013(3) 0.021(2)
O133 0.0204(7) 0.0232(8) 0.0550(11) 0.0141(7) 0.0170(7) 0.0128(6)
O70 0.028(3) 0.026(3) 0.063(4) 0.020(2) 0.016(3) -0.006(2)
O156 0.029(3) 0.024(2) 0.045(3) 0.010(2) 0.018(2) 0.0004(19)
O158 0.048(3) 0.017(2) 0.069(4) 0.016(2) 0.019(3) 0.001(2)
N153 0.0171(15) 0.0264(16) 0.055(2) 0.0123(15) 0.0162(14) 0.0057(12)
O18 0.0259(14) 0.0258(13) 0.0565(19) 0.0126(12) 0.0107(13) 0.0185(11)
N174 0.0257(17) 0.0245(16) 0.065(2) 0.0130(16) 0.0229(17) 0.0113(13)
O22 0.0137(7) 0.0251(8) 0.0533(10) 0.0148(7) 0.0164(6) 0.0083(5)
O72 0.016(2) 0.023(2) 0.058(3) 0.016(2) 0.014(2) 0.0018(17)
O119 0.0204(7) 0.0232(8) 0.0550(11) 0.0141(7) 0.0170(7) 0.0128(6)
N37 0.0353(15) 0.0272(15) 0.0465(18) 0.0117(13) 0.0140(14) 0.0152(12)
O19 0.031(3) 0.028(3) 0.071(4) 0.032(3) 0.025(3) 0.015(2)
O150 0.0259(14) 0.0258(13) 0.0565(19) 0.0126(12) 0.0107(13) 0.0185(11)
N67 0.072(3) 0.043(2) 0.047(2) 0.0136(16) 0.0188(19) 0.0193(18)
N86 0.087(3) 0.047(2) 0.070(3) 0.014(2) 0.030(2) 0.029(2)
O170 0.026(3) 0.036(3) 0.065(4) 0.020(3) 0.008(3) -0.014(2)
C77 0.0224(10) 0.0307(12) 0.0430(14) 0.0138(10) 0.0143(9) 0.0046(9)
C78 0.0224(10) 0.0307(12) 0.0430(14) 0.0138(10) 0.0143(9) 0.0046(9)
C7 0.0138(9) 0.0260(11) 0.0519(15) 0.0179(9) 0.0133(9) 0.0093(8)
C161 0.0199(10) 0.0273(11) 0.0547(15) 0.0125(10) 0.0177(10) 0.0040(9)
C123 0.0204(7) 0.0232(8) 0.0550(11) 0.0141(7) 0.0170(7) 0.0128(6)
C83 0.008(3) 0.021(3) 0.056(5) 0.010(3) 0.016(3) 0.000(2)
C26 0.0137(7) 0.0251(8) 0.0533(10) 0.0148(7) 0.0164(6) 0.0083(5)
C25 0.0137(7) 0.0251(8) 0.0533(10) 0.0148(7) 0.0164(6) 0.0083(5)
C76 0.0224(10) 0.0307(12) 0.0430(14) 0.0138(10) 0.0143(9) 0.0046(9)
C147 0.0227(14) 0.0303(15) 0.055(2) 0.0145(13) 0.0168(13) 0.0150(12)
C6 0.0138(9) 0.0260(11) 0.0519(15) 0.0179(9) 0.0133(9) 0.0093(8)
C165 0.0199(10) 0.0273(11) 0.0547(15) 0.0125(10) 0.0177(10) 0.0040(9)
C13 0.0138(9) 0.0260(11) 0.0519(15) 0.0179(9) 0.0133(9) 0.0093(8)
C2 0.0164(14) 0.0205(15) 0.058(2) 0.0152(14) 0.0137(13) 0.0051(11)
C152 0.0171(15) 0.0264(16) 0.055(2) 0.0123(15) 0.0162(14) 0.0057(12)
C130 0.0204(7) 0.0232(8) 0.0550(11) 0.0141(7) 0.0170(7) 0.0128(6)
C23 0.0137(7) 0.0251(8) 0.0533(10) 0.0148(7) 0.0164(6) 0.0083(5)
O44 0.071(4) 0.044(3) 0.051(4) 0.012(3) 0.025(3) 0.020(3)
C33 0.0137(7) 0.0251(8) 0.0533(10) 0.0148(7) 0.0164(6) 0.0083(5)
C27 0.0137(7) 0.0251(8) 0.0533(10) 0.0148(7) 0.0164(6) 0.0083(5)
C29 0.0137(7) 0.0251(8) 0.0533(10) 0.0148(7) 0.0164(6) 0.0083(5)
C28 0.0137(7) 0.0251(8) 0.0533(10) 0.0148(7) 0.0164(6) 0.0083(5)
C139 0.012(3) 0.020(3) 0.042(4) 0.015(3) 0.007(3) 0.009(2)
C131 0.0204(7) 0.0232(8) 0.0550(11) 0.0141(7) 0.0170(7) 0.0128(6)
C122 0.0204(7) 0.0232(8) 0.0550(11) 0.0141(7) 0.0170(7) 0.0128(6)
C24 0.0137(7) 0.0251(8) 0.0533(10) 0.0148(7) 0.0164(6) 0.0083(5)
C125 0.0204(7) 0.0232(8) 0.0550(11) 0.0141(7) 0.0170(7) 0.0128(6)
C73 0.0224(10) 0.0307(12) 0.0430(14) 0.0138(10) 0.0143(9) 0.0046(9)
C42 0.0353(15) 0.0272(15) 0.0465(18) 0.0117(13) 0.0140(14) 0.0152(12)
C166 0.0199(10) 0.0273(11) 0.0547(15) 0.0125(10) 0.0177(10) 0.0040(9)
C5 0.0138(9) 0.0260(11) 0.0519(15) 0.0179(9) 0.0133(9) 0.0093(8)
C39 0.0353(15) 0.0272(15) 0.0465(18) 0.0117(13) 0.0140(14) 0.0152(12)
C32 0.0137(7) 0.0251(8) 0.0533(10) 0.0148(7) 0.0164(6) 0.0083(5)
C160 0.0199(10) 0.0273(11) 0.0547(15) 0.0125(10) 0.0177(10) 0.0040(9)
C136 0.011(3) 0.034(4) 0.044(4) 0.006(3) 0.018(3) 0.008(3)
C8 0.0138(9) 0.0260(11) 0.0519(15) 0.0179(9) 0.0133(9) 0.0093(8)
C31 0.0137(7) 0.0251(8) 0.0533(10) 0.0148(7) 0.0164(6) 0.0083(5)
C41 0.0353(15) 0.0272(15) 0.0465(18) 0.0117(13) 0.0140(14) 0.0152(12)
C4 0.0138(9) 0.0260(11) 0.0519(15) 0.0179(9) 0.0133(9) 0.0093(8)
C140 0.015(3) 0.026(3) 0.053(5) 0.018(3) 0.021(3) 0.011(2)
C162 0.0199(10) 0.0273(11) 0.0547(15) 0.0125(10) 0.0177(10) 0.0040(9)
C79 0.0224(10) 0.0307(12) 0.0430(14) 0.0138(10) 0.0143(9) 0.0046(9)
C75 0.0224(10) 0.0307(12) 0.0430(14) 0.0138(10) 0.0143(9) 0.0046(9)
C9 0.0138(9) 0.0260(11) 0.0519(15) 0.0179(9) 0.0133(9) 0.0093(8)
C146 0.0227(14) 0.0303(15) 0.055(2) 0.0145(13) 0.0168(13) 0.0150(12)
C173 0.0257(17) 0.0245(16) 0.065(2) 0.0130(16) 0.0229(17) 0.0113(13)
C132 0.0204(7) 0.0232(8) 0.0550(11) 0.0141(7) 0.0170(7) 0.0128(6)
C10 0.0138(9) 0.0260(11) 0.0519(15) 0.0179(9) 0.0133(9) 0.0093(8)
O11G 0.043(4) 0.087(6) 0.119(7) 0.019(5) 0.018(4) 0.018(4)
C30 0.0137(7) 0.0251(8) 0.0533(10) 0.0148(7) 0.0164(6) 0.0083(5)
C124 0.0204(7) 0.0232(8) 0.0550(11) 0.0141(7) 0.0170(7) 0.0128(6)
C38 0.0353(15) 0.0272(15) 0.0465(18) 0.0117(13) 0.0140(14) 0.0152(12)
C138 0.019(3) 0.023(3) 0.057(5) 0.014(3) 0.016(3) 0.008(3)
C159 0.0199(10) 0.0273(11) 0.0547(15) 0.0125(10) 0.0177(10) 0.0040(9)
C148 0.0259(14) 0.0258(13) 0.0565(19) 0.0126(12) 0.0107(13) 0.0185(11)
C71 0.017(3) 0.031(4) 0.043(4) 0.017(3) 0.018(3) 0.012(3)
C21 0.0137(7) 0.0251(8) 0.0533(10) 0.0148(7) 0.0164(6) 0.0083(5)
C74 0.0224(10) 0.0307(12) 0.0430(14) 0.0138(10) 0.0143(9) 0.0046(9)
C128 0.0204(7) 0.0232(8) 0.0550(11) 0.0141(7) 0.0170(7) 0.0128(6)
C12 0.0138(9) 0.0260(11) 0.0519(15) 0.0179(9) 0.0133(9) 0.0093(8)
C167 0.0199(10) 0.0273(11) 0.0547(15) 0.0125(10) 0.0177(10) 0.0040(9)
N8G 0.052(4) 0.037(4) 0.071(5) 0.021(4) 0.017(4) 0.017(3)
C80 0.0224(10) 0.0307(12) 0.0430(14) 0.0138(10) 0.0143(9) 0.0046(9)
C145 0.0227(14) 0.0303(15) 0.055(2) 0.0145(13) 0.0168(13) 0.0150(12)
C141 0.0227(14) 0.0303(15) 0.055(2) 0.0145(13) 0.0168(13) 0.0150(12)
C164 0.0199(10) 0.0273(11) 0.0547(15) 0.0125(10) 0.0177(10) 0.0040(9)
O112 0.116(7) 0.059(5) 0.060(5) 0.011(4) 0.035(5) -0.004(4)
C155 0.041(4) 0.034(4) 0.060(6) 0.021(4) 0.011(4) 0.016(3)
C127 0.0204(7) 0.0232(8) 0.0550(11) 0.0141(7) 0.0170(7) 0.0128(6)
C169 0.009(3) 0.030(4) 0.064(5) 0.026(4) 0.012(3) 0.006(2)
C40 0.0353(15) 0.0272(15) 0.0465(18) 0.0117(13) 0.0140(14) 0.0152(12)
C129 0.0204(7) 0.0232(8) 0.0550(11) 0.0141(7) 0.0170(7) 0.0128(6)
C126 0.0204(7) 0.0232(8) 0.0550(11) 0.0141(7) 0.0170(7) 0.0128(6)
C168 0.0199(10) 0.0273(11) 0.0547(15) 0.0125(10) 0.0177(10) 0.0040(9)
C11 0.0138(9) 0.0260(11) 0.0519(15) 0.0179(9) 0.0133(9) 0.0093(8)
C142 0.0227(14) 0.0303(15) 0.055(2) 0.0145(13) 0.0168(13) 0.0150(12)
C157 0.015(3) 0.039(4) 0.049(5) 0.019(3) 0.022(3) 0.003(3)
C43 0.062(6) 0.048(5) 0.039(5) 0.022(4) 0.019(4) 0.032(4)
C17 0.016(3) 0.019(3) 0.062(5) 0.013(3) 0.009(3) 0.015(2)
C144 0.0227(14) 0.0303(15) 0.055(2) 0.0145(13) 0.0168(13) 0.0150(12)
C120 0.0204(7) 0.0232(8) 0.0550(11) 0.0141(7) 0.0170(7) 0.0128(6)
C154 0.035(5) 0.085(7) 0.054(6) 0.015(5) 0.011(4) -0.017(5)
C176 0.035(5) 0.055(5) 0.075(7) -0.009(5) 0.020(4) 0.016(4)
C114 0.077(3) 0.045(2) 0.051(2) 0.0163(17) 0.0156(19) 0.0268(19)
C81 0.0224(10) 0.0307(12) 0.0430(14) 0.0138(10) 0.0143(9) 0.0046(9)
N3G 0.041(4) 0.055(5) 0.071(6) 0.012(4) 0.029(4) 0.014(3)
O63 0.114(8) 0.107(7) 0.053(5) 0.014(5) 0.035(5) 0.002(6)
C143 0.043(4) 0.021(3) 0.049(5) 0.010(3) 0.022(4) 0.024(3)
C82 0.0224(10) 0.0307(12) 0.0430(14) 0.0138(10) 0.0143(9) 0.0046(9)
C175 0.057(6) 0.059(6) 0.068(7) 0.025(5) 0.017(5) 0.005(5)
N116 0.077(3) 0.045(2) 0.051(2) 0.0163(17) 0.0156(19) 0.0268(19)
C115 0.077(3) 0.045(2) 0.051(2) 0.0163(17) 0.0156(19) 0.0268(19)
N12G 0.055(5) 0.047(5) 0.107(8) 0.007(5) 0.024(5) 0.025(4)
C163 0.0199(10) 0.0273(11) 0.0547(15) 0.0125(10) 0.0177(10) 0.0040(9)
O6G 0.122(8) 0.074(5) 0.069(5) 0.027(4) 0.018(5) 0.037(5)
C64 0.072(3) 0.043(2) 0.047(2) 0.0136(16) 0.0188(19) 0.0193(18)
C03R 0.043(5) 0.078(7) 0.076(8) 0.015(6) 0.008(5) -0.004(5)
C117 0.077(3) 0.045(2) 0.051(2) 0.0163(17) 0.0156(19) 0.0268(19)
C5G 0.110(10) 0.057(6) 0.061(7) 0.009(5) 0.030(7) 0.004(6)
C62 0.134(12) 0.058(6) 0.045(6) 0.009(5) 0.032(7) 0.049(7)
C87 0.087(3) 0.047(2) 0.070(3) 0.014(2) 0.030(2) 0.029(2)
N45 0.105(8) 0.040(4) 0.063(6) 0.009(4) 0.019(5) 0.025(5)
C10G 0.054(6) 0.069(6) 0.062(6) 0.016(5) 0.018(5) 0.018(5)
C66 0.072(3) 0.043(2) 0.047(2) 0.0136(16) 0.0188(19) 0.0193(18)
C9G 0.059(7) 0.062(7) 0.144(12) 0.044(7) 0.038(7) 0.022(5)
C52 0.074(2) 0.0669(18) 0.0576(18) 0.0144(14) 0.0245(15) 0.0147(15)
C69 0.072(3) 0.043(2) 0.047(2) 0.0136(16) 0.0188(19) 0.0193(18)
N110 0.133(10) 0.073(6) 0.030(5) 0.004(4) 0.013(5) 0.004(6)
N61 0.089(7) 0.075(6) 0.048(5) -0.004(4) 0.026(5) -0.015(5)
C111 0.089(8) 0.065(7) 0.072(7) 0.032(6) 0.046(6) 0.042(6)
C7G 0.058(6) 0.062(6) 0.051(6) 0.018(5) 0.018(5) 0.018(5)
C68 0.072(3) 0.043(2) 0.047(2) 0.0136(16) 0.0188(19) 0.0193(18)
C14G 0.055(7) 0.080(8) 0.154(13) 0.047(8) 0.050(8) 0.039(6)
O1G 0.119(7) 0.061(5) 0.089(6) 0.033(4) 0.042(6) 0.036(5)
C60 0.074(2) 0.0669(18) 0.0576(18) 0.0144(14) 0.0245(15) 0.0147(15)
C113 0.077(3) 0.045(2) 0.051(2) 0.0163(17) 0.0156(19) 0.0268(19)
C2G 0.044(5) 0.102(9) 0.057(7) 0.004(6) 0.034(5) 0.009(5)
C102 0.075(2) 0.087(2) 0.063(2) 0.0091(17) 0.0287(17) 0.0069(18)
C48 0.074(2) 0.0669(18) 0.0576(18) 0.0144(14) 0.0245(15) 0.0147(15)
C51 0.074(2) 0.0669(18) 0.0576(18) 0.0144(14) 0.0245(15) 0.0147(15)
C91 0.087(3) 0.047(2) 0.070(3) 0.014(2) 0.030(2) 0.029(2)
C55 0.074(2) 0.0669(18) 0.0576(18) 0.0144(14) 0.0245(15) 0.0147(15)
C97 0.075(2) 0.087(2) 0.063(2) 0.0091(17) 0.0287(17) 0.0069(18)
C118 0.077(3) 0.045(2) 0.051(2) 0.0163(17) 0.0156(19) 0.0268(19)
C106 0.075(2) 0.087(2) 0.063(2) 0.0091(17) 0.0287(17) 0.0069(18)
C90 0.087(3) 0.047(2) 0.070(3) 0.014(2) 0.030(2) 0.029(2)
C50 0.074(2) 0.0669(18) 0.0576(18) 0.0144(14) 0.0245(15) 0.0147(15)
C96 0.075(2) 0.087(2) 0.063(2) 0.0091(17) 0.0287(17) 0.0069(18)
N94 0.125(11) 0.163(13) 0.095(9) 0.074(9) 0.055(8) 0.082(10)
O93 0.202(13) 0.070(6) 0.070(6) -0.009(5) 0.038(7) 0.012(7)
C105 0.075(2) 0.087(2) 0.063(2) 0.0091(17) 0.0287(17) 0.0069(18)
C57 0.074(2) 0.0669(18) 0.0576(18) 0.0144(14) 0.0245(15) 0.0147(15)
C54 0.24(2) 0.139(14) 0.057(9) 0.030(9) 0.044(11) 0.112(15)
C53 0.071(7) 0.103(9) 0.063(7) 0.040(6) 0.033(6) 0.021(6)
C4G 0.042(6) 0.074(8) 0.140(12) -0.003(8) 0.035(7) 0.017(5)
C104 0.075(2) 0.087(2) 0.063(2) 0.0091(17) 0.0287(17) 0.0069(18)
C49 0.074(2) 0.0669(18) 0.0576(18) 0.0144(14) 0.0245(15) 0.0147(15)
C88 0.087(3) 0.047(2) 0.070(3) 0.014(2) 0.030(2) 0.029(2)
C100 0.129(14) 0.097(10) 0.087(10) 0.019(8) 0.030(9) 0.021(10)
C59 0.074(2) 0.0669(18) 0.0576(18) 0.0144(14) 0.0245(15) 0.0147(15)
C46 0.074(2) 0.0669(18) 0.0576(18) 0.0144(14) 0.0245(15) 0.0147(15)
C65 0.072(3) 0.043(2) 0.047(2) 0.0136(16) 0.0188(19) 0.0193(18)
C107 0.075(2) 0.087(2) 0.063(2) 0.0091(17) 0.0287(17) 0.0069(18)
C95 0.075(2) 0.087(2) 0.063(2) 0.0091(17) 0.0287(17) 0.0069(18)
C101 0.075(2) 0.087(2) 0.063(2) 0.0091(17) 0.0287(17) 0.0069(18)
C56 0.074(2) 0.0669(18) 0.0576(18) 0.0144(14) 0.0245(15) 0.0147(15)
C103 0.075(2) 0.087(2) 0.063(2) 0.0091(17) 0.0287(17) 0.0069(18)
C47 0.074(2) 0.0669(18) 0.0576(18) 0.0144(14) 0.0245(15) 0.0147(15)
C13G 0.044(6) 0.082(8) 0.127(11) 0.039(7) 0.027(6) -0.003(5)
C108 0.075(2) 0.087(2) 0.063(2) 0.0091(17) 0.0287(17) 0.0069(18)
C98 0.075(2) 0.087(2) 0.063(2) 0.0091(17) 0.0287(17) 0.0069(18)
C109 0.075(2) 0.087(2) 0.063(2) 0.0091(17) 0.0287(17) 0.0069(18)
C58 0.074(2) 0.0669(18) 0.0576(18) 0.0144(14) 0.0245(15) 0.0147(15)
C92 0.156(15) 0.098(11) 0.072(9) 0.039(8) 0.066(9) 0.069(10)
C89 0.087(3) 0.047(2) 0.070(3) 0.014(2) 0.030(2) 0.029(2)
C99 0.101(11) 0.074(8) 0.119(12) -0.017(8) 0.053(9) 0.005(7)

loop_
_atom_type_symbol
_atom_type_description
_atom_type_scat_dispersion_real
_atom_type_scat_dispersion_imag
_atom_type_scat_source
C C 0.0033 0.0016 'International Tables Vol C Tables 4.2.6.8 and 6.1.1.4'
H H 0.0000 0.0000 'International Tables Vol C Tables 4.2.6.8 and 6.1.1.4'
N N 0.0063 0.0031 'International Tables Vol C Tables 4.2.6.8 and 6.1.1.4'
O O 0.0112 0.0059 'International Tables Vol C Tables 4.2.6.8 and 6.1.1.4'
Zn Zn 0.3195 1.4276 'International Tables Vol C Tables 4.2.6.8 and 6.1.1.4'

loop_
_geom_angle_atom_site_label_1
_geom_angle_atom_site_label_2
_geom_angle_atom_site_label_3
_geom_angle
_geom_angle_site_symmetry_1
_geom_angle_site_symmetry_3
_geom_angle_publ_flag
O20 Zn1 Zn1 85.28(15) . 2_745 ?
O20 Zn1 O18 87.16(18) . 2_745 ?
O20 Zn1 O22 159.9(2) . 2_745 ?
O18 Zn1 Zn1 78.85(17) 2_745 2_745 ?
O18 Zn1 O22 88.46(18) 2_745 2_745 ?
O22 Zn1 Zn1 74.64(15) 2_745 2_745 ?
O19 Zn1 Zn1 81.17(17) . 2_745 ?
O19 Zn1 O20 89.34(18) . . ?
O19 Zn1 O18 159.9(2) . 2_745 ?
O19 Zn1 O22 88.08(18) . 2_745 ?
N116 Zn1 Zn1 169.7(2) 2_755 2_745 ?
N116 Zn1 O20 104.8(3) 2_755 . ?
N116 Zn1 O18 99.2(3) 2_755 2_745 ?
N116 Zn1 O22 95.3(3) 2_755 2_745 ?
N116 Zn1 O19 100.8(3) 2_755 . ?
O121 Zn6 Zn4 77.46(15) 1_455 1_455 ?
O149 Zn6 Zn4 83.84(16) 1_545 1_455 ?
O149 Zn6 O121 161.3(2) 1_545 1_455 ?
O149 Zn6 O84 89.23(19) 1_545 1_455 ?
O84 Zn6 Zn4 78.71(16) 1_455 1_455 ?
O84 Zn6 O121 87.41(18) 1_455 1_455 ?
O172 Zn6 Zn4 175.93(14) . 1_455 ?
O172 Zn6 O121 98.5(2) . 1_455 ?
O172 Zn6 O149 100.2(2) . 1_545 ?
O172 Zn6 O84 101.3(2) . 1_455 ?
O172 Zn6 O171 100.3(2) . . ?
O171 Zn6 Zn4 79.47(18) . 1_455 ?
O171 Zn6 O121 86.40(19) . 1_455 ?
O171 Zn6 O149 89.9(2) . 1_545 ?
O171 Zn6 O84 158.1(2) . 1_455 ?
O134 Zn5 Zn3 81.74(15) . 1_565 ?
O134 Zn5 O135 159.1(2) . . ?
O134 Zn5 O156 89.92(19) . . ?
O134 Zn5 O72 87.65(19) . 1_565 ?
O151 Zn5 Zn3 177.13(14) . 1_565 ?
O151 Zn5 O134 98.2(2) . . ?
O151 Zn5 O135 102.5(2) . . ?
O151 Zn5 O156 103.1(2) . . ?
O151 Zn5 O72 99.1(2) . 1_565 ?
O135 Zn5 Zn3 77.45(16) . 1_565 ?
O135 Zn5 O156 88.00(19) . . ?
O135 Zn5 O72 86.49(18) . 1_565 ?
O156 Zn5 Zn3 79.79(15) . 1_565 ?
O156 Zn5 O72 157.8(2) . 1_565 ?
O72 Zn5 Zn3 78.00(15) 1_565 1_565 ?
O85 Zn4 Zn6 80.80(17) . 1_655 ?
O85 Zn4 O170 161.5(2) . 1_655 ?
O119 Zn4 Zn6 83.13(16) . 1_655 ?
O119 Zn4 O85 88.7(2) . . ?
O119 Zn4 O150 158.4(2) . 1_645 ?
O119 Zn4 N86 104.4(3) . . ?
O119 Zn4 O170 86.0(2) . 1_655 ?
O150 Zn4 Zn6 75.34(16) 1_645 1_655 ?
O150 Zn4 O85 89.1(2) 1_645 . ?
O150 Zn4 O170 89.4(2) 1_645 1_655 ?
N86 Zn4 Zn6 172.4(2) . 1_655 ?
N86 Zn4 O85 98.6(3) . . ?
N86 Zn4 O150 97.1(3) . 1_645 ?
N86 Zn4 O170 99.9(3) . 1_655 ?
O170 Zn4 Zn6 80.93(18) 1_655 1_655 ?
O34 Zn2 Zn2 73.54(15) 2_655 2_655 ?
O34 Zn2 O3 89.33(18) 2_655 1_565 ?
O34 Zn2 O1 87.13(18) 2_655 2_645 ?
O34 Zn2 N37 96.3(2) 2_655 . ?
O36 Zn2 Zn2 85.84(15) . 2_655 ?
O36 Zn2 O34 159.4(2) . 2_655 ?
O36 Zn2 O3 87.66(18) . 1_565 ?
O36 Zn2 O1 88.81(18) . 2_645 ?
O36 Zn2 N37 104.2(2) . . ?
O3 Zn2 Zn2 80.14(16) 1_565 2_655 ?
O1 Zn2 Zn2 80.10(16) 2_645 2_655 ?
O1 Zn2 O3 160.1(2) 2_645 1_565 ?
O1 Zn2 N37 95.7(2) 2_645 . ?
N37 Zn2 Zn2 169.07(18) . 2_655 ?
N37 Zn2 O3 104.2(2) . 1_565 ?
O137 Zn3 Zn5 82.09(17) 1_545 1_545 ?
O133 Zn3 Zn5 77.07(15) 1_545 1_545 ?
O133 Zn3 O137 159.2(2) 1_545 1_545 ?
O70 Zn3 Zn5 81.03(17) . 1_545 ?
O70 Zn3 O137 86.5(2) . 1_545 ?
O70 Zn3 O133 89.6(2) . 1_545 ?
O70 Zn3 O158 160.2(2) . 1_545 ?
O158 Zn3 Zn5 79.26(18) 1_545 1_545 ?
O158 Zn3 O137 89.4(2) 1_545 1_545 ?
O158 Zn3 O133 87.4(2) 1_545 1_545 ?
N67 Zn3 Zn5 172.5(2) . 1_545 ?
N67 Zn3 O137 105.0(3) . 1_545 ?
N67 Zn3 O133 95.9(3) . 1_545 ?
N67 Zn3 O70 101.6(3) . . ?
N67 Zn3 O158 98.1(3) . 1_545 ?
C33 O34 Zn2 134.1(5) . 2_655 ?
C132 O134 Zn5 125.6(4) . . ?
C120 O121 Zn6 127.9(4) . 1_655 ?
C33 O36 Zn2 118.9(4) . . ?
C148 O149 Zn6 122.4(5) . 1_565 ?
C2 O3 Zn2 125.7(5) . 1_545 ?
C152 O151 Zn5 126.9(5) . . ?
C83 O84 Zn6 125.7(4) . 1_655 ?
C21 O20 Zn1 120.4(4) . . ?
C2 O1 Zn2 126.3(5) . 2_645 ?
C173 O172 Zn6 127.3(5) . . ?
C169 O171 Zn6 128.3(5) . . ?
C136 O135 Zn5 128.7(5) . . ?
C83 O85 Zn4 125.2(5) . . ?
C136 O137 Zn3 121.5(5) . 1_565 ?
C132 O133 Zn3 131.3(4) . 1_565 ?
C71 O70 Zn3 127.2(5) . . ?
C157 O156 Zn5 124.5(4) . . ?
C157 O158 Zn3 125.7(5) . 1_565 ?
C152 N153 C155 123.0(6) . . ?
C152 N153 C154 121.2(6) . . ?
C155 N153 C154 115.3(7) . . ?
C17 O18 Zn1 128.7(5) . 2_745 ?
C173 N174 C176 121.1(7) . . ?
C173 N174 C175 121.9(7) . . ?
C175 N174 C176 117.0(8) . . ?
C21 O22 Zn1 133.2(4) . 2_745 ?
C71 O72 Zn5 127.2(5) . 1_545 ?
C120 O119 Zn4 124.0(4) . . ?
C42 N37 Zn2 123.0(5) . . ?
C42 N37 C38 117.8(7) . . ?
C38 N37 Zn2 119.1(5) . . ?
C17 O19 Zn1 125.0(5) . . ?
C148 O150 Zn4 133.1(5) . 1_465 ?
C66 N67 Zn3 120.8(6) . . ?
C68 N67 Zn3 121.9(6) . . ?
C68 N67 C66 113.4(8) . . ?
C87 N86 Zn4 116.9(7) . . ?
C91 N86 Zn4 123.8(8) . . ?
C91 N86 C87 118.1(10) . . ?
C169 O170 Zn4 124.8(5) . 1_455 ?
C78 C77 H77 119.7 . . ?
C78 C77 C76 120.6(7) . . ?
C76 C77 H77 119.7 . . ?
C77 C78 H78 120.4 . . ?
C77 C78 C73 119.3(7) . . ?
C73 C78 H78 120.4 . . ?
C13 C7 C6 120.5(6) . . ?
C13 C7 C8 121.5(6) . . ?
C8 C7 C6 117.8(6) . . ?
C160 C161 C165 120.4(7) . . ?
C162 C161 C165 120.4(6) . . ?
C162 C161 C160 119.2(7) . . ?
C122 C123 H123 121.2 . . ?
C124 C123 H123 121.2 . . ?
C124 C123 C122 117.6(7) . . ?
O84 C83 C80 114.3(6) . . ?
O85 C83 O84 128.2(6) . . ?
O85 C83 C80 117.5(7) . . ?
C25 C26 C27 119.3(6) . . ?
C25 C26 C29 122.4(6) . . ?
C29 C26 C27 118.2(6) . . ?
C26 C25 H25 119.5 . . ?
C24 C25 C26 120.9(7) . . ?
C24 C25 H25 119.5 . . ?
C79 C76 C77 121.8(7) . . ?
C79 C76 C75 119.0(7) . . ?
C75 C76 C77 119.2(6) . . ?
C146 C147 H147 119.1 . . ?
C146 C147 C141 121.7(7) . . ?
C141 C147 H147 119.1 . . ?
C7 C6 C10 117.9(6) . . ?
C5 C6 C7 121.8(6) . . ?
C5 C6 C10 120.2(6) . . ?
C161 C165 H165 119.8 . . ?
C166 C165 C161 120.4(7) . . ?
C166 C165 H165 119.8 . . ?
C7 C13 H13 120.1 . . ?
C7 C13 C12 119.8(7) . . ?
C12 C13 H13 120.1 . . ?
O3 C2 C4 116.3(6) . . ?
O1 C2 O3 127.7(6) . . ?
O1 C2 C4 116.0(6) . . ?
O151 C152 H152 117.0 . . ?
N153 C152 O151 126.0(7) . . ?
N153 C152 H152 117.0 . . ?
C131 C130 C132 120.0(7) . . ?
C131 C130 C129 117.4(6) . . ?
C129 C130 C132 122.5(7) . . ?
C28 C23 C24 118.5(6) . . ?
C28 C23 C21 121.0(6) . . ?
C24 C23 C21 120.5(6) . . ?
O34 C33 O36 127.7(6) . . ?
O34 C33 C30 115.6(6) . . ?
O36 C33 C30 116.7(6) . . ?
C28 C27 C26 117.0(6) . . ?
C32 C27 C26 117.2(6) . . ?
C32 C27 C28 125.7(7) . . ?
C26 C29 H29 119.4 . . ?
C30 C29 C26 121.3(7) . . ?
C30 C29 H29 119.4 . . ?
C23 C28 C27 123.4(7) . . ?
C23 C28 H28 118.3 . . ?
C27 C28 H28 118.3 . . ?
C140 C139 H139 119.8 . . ?
C140 C139 C138 120.5(6) . . ?
C138 C139 H139 119.8 . . ?
C130 C131 H131 118.6 . . ?
C130 C131 C125 122.8(7) . . ?
C125 C131 H131 118.6 . . ?
C123 C122 C120 116.6(6) . . ?
C127 C122 C123 122.2(6) . . ?
C127 C122 C120 121.1(7) . . ?
C25 C24 C23 120.9(6) . . ?
C25 C24 H24 119.5 . . ?
C23 C24 H24 119.5 . . ?
C124 C125 C131 123.1(7) . . ?
C124 C125 C126 120.5(6) . . ?
C126 C125 C131 116.3(6) . . ?
C78 C73 C71 118.7(6) . . ?
C74 C73 C78 121.2(6) . . ?
C74 C73 C71 120.1(7) . . ?
N37 C42 H42 118.3 . . ?
N37 C42 C41 123.4(7) . . ?
C41 C42 H42 118.3 . . ?
C165 C166 H166 120.1 . . ?
C165 C166 C167 119.9(7) . . ?
C167 C166 H166 120.1 . . ?
C6 C5 H5 120.9 . . ?
C4 C5 C6 118.1(7) . . ?
C4 C5 H5 120.9 . . ?
C38 C39 H39 119.9 . . ?
C40 C39 H39 119.9 . . ?
C40 C39 C38 120.3(7) . . ?
C27 C32 H32 117.9 . . ?
C31 C32 C27 124.3(7) . . ?
C31 C32 H32 117.9 . . ?
C161 C160 H160 119.5 . . ?
C161 C160 C159 120.9(7) . . ?
C159 C160 H160 119.5 . . ?
O135 C136 O137 128.6(6) . . ?
O135 C136 C138 118.0(6) . . ?
O137 C136 C138 113.4(6) . . ?
C7 C8 H8 120.3 . . ?
C9 C8 C7 119.5(7) . . ?
C9 C8 H8 120.3 . . ?
C32 C31 H31 120.5 . . ?
C32 C31 C30 119.0(7) . . ?
C30 C31 H31 120.5 . . ?
C42 C41 H41 120.0 . . ?
C42 C41 C40 120.0(7) . . ?
C40 C41 H41 120.0 . . ?
C5 C4 C2 119.2(6) . . ?
C5 C4 C9 121.4(6) . . ?
C9 C4 C2 119.4(6) . . ?
C139 C140 H140 119.9 . . ?
C139 C140 C141 120.2(7) . . ?
C141 C140 H140 119.9 . . ?
C161 C162 C168 119.1(7) . . ?
C161 C162 C163 120.6(6) . . ?
C168 C162 C163 120.2(7) . . ?
C76 C79 H79 119.3 . . ?
C80 C79 C76 121.3(7) . . ?
C80 C79 H79 119.3 . . ?
C76 C75 C74 119.6(7) . . ?
C76 C75 C82 117.7(6) . . ?
C82 C75 C74 122.6(7) . . ?
C8 C9 C4 121.1(6) . . ?
C8 C9 H9 119.4 . . ?
C4 C9 H9 119.4 . . ?
C147 C146 C148 121.5(7) . . ?
C147 C146 C145 120.6(6) . . ?
C145 C146 C148 117.7(7) . . ?
O172 C173 N174 126.8(7) . . ?
O172 C173 H173 116.6 . . ?
N174 C173 H173 116.6 . . ?
O134 C132 O133 122.9(6) . . ?
O134 C132 C130 119.2(7) . . ?
O133 C132 C130 117.9(7) . . ?
C6 C10 H10 120.5 . . ?
C11 C10 C6 118.9(7) . . ?
C11 C10 H10 120.5 . . ?
C29 C30 C33 121.1(6) . . ?
C29 C30 C31 119.9(6) . . ?
C31 C30 C33 118.9(6) . . ?
C123 C124 C125 122.4(7) . . ?
C123 C124 H124 118.8 . . ?
C125 C124 H124 118.8 . . ?
N37 C38 C39 122.4(7) . . ?
N37 C38 H38 118.8 . . ?
C39 C38 H38 118.8 . . ?
C139 C138 C136 118.6(6) . . ?
C143 C138 C139 120.1(6) . . ?
C143 C138 C136 121.3(7) . . ?
C160 C159 C164 119.1(6) . . ?
C160 C159 C157 121.1(7) . . ?
C164 C159 C157 119.8(6) . . ?
O149 C148 C146 116.8(7) . . ?
O150 C148 O149 124.2(6) . . ?
O150 C148 C146 119.0(7) . . ?
O70 C71 O72 124.1(6) . . ?
O70 C71 C73 118.3(6) . . ?
O72 C71 C73 117.6(7) . . ?
O20 C21 O22 126.5(6) . . ?
O20 C21 C23 117.5(6) . . ?
O22 C21 C23 115.9(6) . . ?
C73 C74 C75 120.1(7) . . ?
C73 C74 H74 120.0 . . ?
C75 C74 H74 120.0 . . ?
C129 C128 C126 119.5(7) . . ?
C13 C12 C11 120.6(6) . . ?
C13 C12 C17 119.1(6) . . ?
C11 C12 C17 120.2(6) . . ?
C166 C167 C169 119.1(7) . . ?
C168 C167 C166 119.4(6) . . ?
C168 C167 C169 121.6(7) . . ?
C9G N8G C10G 119.9(9) . . ?
C7G N8G C10G 118.7(8) . . ?
C7G N8G C9G 121.2(9) . . ?
C79 C80 C83 120.2(7) . . ?
C79 C80 C81 120.9(6) . . ?
C81 C80 C83 118.8(6) . . ?
C146 C145 H145 120.6 . . ?
C144 C145 C146 118.9(7) . . ?
C144 C145 H145 120.6 . . ?
C140 C141 C147 122.1(7) . . ?
C140 C141 C142 121.0(6) . . ?
C142 C141 C147 116.6(7) . . ?
C159 C164 H164 120.4 . . ?
C163 C164 C159 119.3(7) . . ?
C163 C164 H164 120.4 . . ?
N153 C155 H15A 109.5 . . ?
N153 C155 H15B 109.5 . . ?
N153 C155 H15C 109.5 . . ?
H15A C155 H15B 109.5 . . ?
H15A C155 H15C 109.5 . . ?
H15B C155 H15C 109.5 . . ?
C122 C127 H127 114(4) . . ?
C122 C127 C126 121.9(7) . . ?
C126 C127 H127 120(4) . . ?
O171 C169 C167 118.3(7) . . ?
O170 C169 O171 125.7(6) . . ?
O170 C169 C167 115.9(7) . . ?
C39 C40 C41 115.9(7) . . ?
C39 C40 C43 119.9(7) . . ?
C41 C40 C43 122.9(7) . . ?
C130 C129 H129 118.8 . . ?
C128 C129 C130 122.5(7) . . ?
C128 C129 H129 118.8 . . ?
C128 C126 C125 121.3(6) . . ?
C128 C126 C127 123.2(7) . . ?
C127 C126 C125 115.3(6) . . ?
C162 C168 H168 119.6 . . ?
C167 C168 C162 120.8(7) . . ?
C167 C168 H168 119.6 . . ?
C10 C11 C12 122.0(7) . . ?
C10 C11 H11 119.0 . . ?
C12 C11 H11 119.0 . . ?
C144 C142 C141 120.1(6) . . ?
C144 C142 C143 123.3(7) . . ?
C143 C142 C141 116.5(7) . . ?
O156 C157 O158 128.8(7) . . ?
O156 C157 C159 117.1(6) . . ?
O158 C157 C159 114.0(7) . . ?
O44 C43 C40 123.1(7) . . ?
O44 C43 N45 122.5(8) . . ?
N45 C43 C40 114.1(7) . . ?
O18 C17 O19 125.8(7) . . ?
O18 C17 C12 117.6(7) . . ?
O19 C17 C12 116.5(7) . . ?
C145 C144 C142 121.9(7) . . ?
C145 C144 H144 119.1 . . ?
C142 C144 H144 119.1 . . ?
O121 C120 O119 126.1(6) . . ?
O121 C120 C122 117.2(6) . . ?
O119 C120 C122 116.7(6) . . ?
N153 C154 H15D 109.5 . . ?
N153 C154 H15E 109.5 . . ?
N153 C154 H15F 109.5 . . ?
H15D C154 H15E 109.5 . . ?
H15D C154 H15F 109.5 . . ?
H15E C154 H15F 109.5 . . ?
N174 C176 H17A 109.5 . . ?
N174 C176 H17B 109.5 . . ?
N174 C176 H17C 109.5 . . ?
H17A C176 H17B 109.5 . . ?
H17A C176 H17C 109.5 . . ?
H17B C176 H17C 109.5 . . ?
C115 C114 H114 121.5 . . ?
C113 C114 H114 121.5 . . ?
C113 C114 C115 117.1(9) . . ?
C80 C81 H81 120.5 . . ?
C82 C81 C80 118.9(7) . . ?
C82 C81 H81 120.5 . . ?
C5G N3G C4G 119.3(10) . . ?
C2G N3G C5G 122.5(9) . . ?
C2G N3G C4G 118.1(10) . . ?
C138 C143 C142 121.6(7) . . ?
C138 C143 H143 119.2 . . ?
C142 C143 H143 119.2 . . ?
C75 C82 H82 119.0 . . ?
C81 C82 C75 121.9(7) . . ?
C81 C82 H82 119.0 . . ?
N174 C175 H17D 109.5 . . ?
N174 C175 H17E 109.5 . . ?
N174 C175 H17F 109.5 . . ?
H17D C175 H17E 109.5 . . ?
H17D C175 H17F 109.5 . . ?
H17E C175 H17F 109.5 . . ?
C115 N116 Zn1 125.2(7) . 2_755 ?
C115 N116 C117 112.3(9) . . ?
C117 N116 Zn1 121.6(6) . 2_755 ?
C114 C115 H115 115.1 . . ?
N116 C115 C114 129.9(9) . . ?
N116 C115 H115 115.1 . . ?
C03R N12G C14G 119.7(10) . . ?
C03R N12G C13G 123.3(10) . . ?
C13G N12G C14G 116.6(9) . . ?
C162 C163 H163 119.6 . . ?
C164 C163 C162 120.8(7) . . ?
C164 C163 H163 119.6 . . ?
C69 C64 C62 119.3(9) . . ?
C69 C64 C65 117.2(9) . . ?
C65 C64 C62 123.5(9) . . ?
O11G C03R H03R 117.1 . . ?
N12G C03R O11G 125.8(10) . . ?
N12G C03R H03R 117.1 . . ?
N116 C117 H117 119.0 . . ?
N116 C117 C118 121.9(8) . . ?
C118 C117 H117 119.0 . . ?
N3G C5G H5GA 109.5 . . ?
N3G C5G H5GB 109.5 . . ?
N3G C5G H5GC 109.5 . . ?
H5GA C5G H5GB 109.5 . . ?
H5GA C5G H5GC 109.5 . . ?
H5GB C5G H5GC 109.5 . . ?
O63 C62 C64 123.9(12) . . ?
O63 C62 N61 121.9(10) . . ?
N61 C62 C64 114.1(10) . . ?
N86 C87 H87 107(5) . . ?
C88 C87 N86 120.9(9) . . ?
C88 C87 H87 107(5) . . ?
C43 N45 H45 118.2 . . ?
C43 N45 C46 123.6(8) . . ?
C46 N45 H45 118.2 . . ?
N8G C10G H10D 109.5 . . ?
N8G C10G H10E 109.5 . . ?
N8G C10G H10F 109.5 . . ?
H10D C10G H10E 109.5 . . ?
H10D C10G H10F 109.5 . . ?
H10E C10G H10F 109.5 . . ?
N67 C66 H66 117.4 . . ?
N67 C66 C65 125.2(8) . . ?
C65 C66 H66 117.4 . . ?
N8G C9G H9GA 109.5 . . ?
N8G C9G H9GB 109.5 . . ?
N8G C9G H9GC 109.5 . . ?
H9GA C9G H9GB 109.5 . . ?
H9GA C9G H9GC 109.5 . . ?
H9GB C9G H9GC 109.5 . . ?
C55 C52 C54 113.8(10) . . ?
C55 C52 C53 109.9(9) . . ?
C50 C52 C55 101.5(9) . . ?
C50 C52 C54 119.5(11) . . ?
C50 C52 C53 109.6(9) . . ?
C54 C52 C53 102.5(12) . . ?
C64 C69 H69 121.1 . . ?
C68 C69 C64 117.9(8) . . ?
C68 C69 H69 121.1 . . ?
C111 N110 H110 119.3 . . ?
C111 N110 C103 121.3(10) . . ?
C103 N110 H110 119.3 . . ?
C62 N61 H61 116.3 . . ?
C59 N61 C62 127.4(9) . . ?
C59 N61 H61 116.3 . . ?
O112 C111 N110 125.9(10) . . ?
O112 C111 C113 116.9(9) . . ?
N110 C111 C113 117.2(9) . . ?
N8G C7G H7G 117.0 . . ?
O6G C7G N8G 126.0(11) . . ?
O6G C7G H7G 117.0 . . ?
N67 C68 C69 128.0(9) . . ?
N67 C68 H68 116.0 . . ?
C69 C68 H68 116.0 . . ?
N12G C14G H14A 109.5 . . ?
N12G C14G H14B 109.5 . . ?
N12G C14G H14C 109.5 . . ?
H14A C14G H14B 109.5 . . ?
H14A C14G H14C 109.5 . . ?
H14B C14G H14C 109.5 . . ?
C55 C60 H60 120.9 . . ?
C59 C60 H60 120.9 . . ?
C59 C60 C55 118.2(11) . . ?
C114 C113 C111 120.7(9) . . ?
C118 C113 C114 117.7(9) . . ?
C118 C113 C111 121.6(9) . . ?
N3G C2G H2G 118.3 . . ?
O1G C2G N3G 123.3(11) . . ?
O1G C2G H2G 118.3 . . ?
C101 C102 H102 119.5 . . ?
C101 C102 C103 121.0(12) . . ?
C103 C102 H102 119.5 . . ?
C49 C48 H48 121.4 . . ?
C47 C48 H48 121.4 . . ?
C47 C48 C49 117.3(10) . . ?
C50 C51 H51 119.2 . . ?
C50 C51 C46 121.7(11) . . ?
C46 C51 H51 119.2 . . ?
N86 C91 H91 118.7 . . ?
N86 C91 C90 122.7(10) . . ?
C90 C91 H91 118.7 . . ?
C60 C55 C52 127.9(11) . . ?
C60 C55 C56 122.0(10) . . ?
C56 C55 C52 110.0(9) . . ?
C96 C97 C107 116.9(13) . . ?
C96 C97 C98 131.6(13) . . ?
C107 C97 C98 111.4(11) . . ?
C117 C118 H118 120.6 . . ?
C113 C118 C117 118.8(8) . . ?
C113 C118 H118 120.6 . . ?
C105 C106 C107 132.3(12) . . ?
C105 C106 C101 122.0(11) . . ?
C101 C106 C107 105.5(10) . . ?
C91 C90 H90 120.7 . . ?
C89 C90 C91 118.7(10) . . ?
C89 C90 H90 120.7 . . ?
C51 C50 C52 129.8(10) . . ?
C51 C50 C49 121.1(11) . . ?
C49 C50 C52 109.1(9) . . ?
C97 C96 H96 115.8 . . ?
C95 C96 C97 128.4(15) . . ?
C95 C96 H96 115.8 . . ?
C95 N94 H94 117.4 . . ?
C92 N94 H94 117.4 . . ?
C92 N94 C95 125.1(14) . . ?
C106 C105 H105 119.9 . . ?
C106 C105 C104 120.2(12) . . ?
C104 C105 H105 119.9 . . ?
C56 C57 H57 120.7 . . ?
C56 C57 C58 118.6(11) . . ?
C58 C57 H57 120.7 . . ?
C52 C54 H54A 109.5 . . ?
C52 C54 H54B 109.5 . . ?
C52 C54 H54C 109.5 . . ?
H54A C54 H54B 109.5 . . ?
H54A C54 H54C 109.5 . . ?
H54B C54 H54C 109.5 . . ?
C52 C53 H53A 109.5 . . ?
C52 C53 H53B 109.5 . . ?
C52 C53 H53C 109.5 . . ?
H53A C53 H53B 109.5 . . ?
H53A C53 H53C 109.5 . . ?
H53B C53 H53C 109.5 . . ?
N3G C4G H4GA 109.5 . . ?
N3G C4G H4GB 109.5 . . ?
N3G C4G H4GC 109.5 . . ?
H4GA C4G H4GB 109.5 . . ?
H4GA C4G H4GC 109.5 . . ?
H4GB C4G H4GC 109.5 . . ?
C105 C104 H104 120.5 . . ?
C105 C104 C103 119.0(12) . . ?
C103 C104 H104 120.5 . . ?
C50 C49 C48 119.6(10) . . ?
C50 C49 C56 114.2(10) . . ?
C56 C49 C48 126.1(10) . . ?
C87 C88 H88 120.4 . . ?
C87 C88 C89 119.3(10) . . ?
C89 C88 H88 120.4 . . ?
H10A C100 H10B 109.5 . . ?
H10A C100 H10C 109.5 . . ?
H10B C100 H10C 109.5 . . ?
C98 C100 H10A 109.5 . . ?
C98 C100 H10B 109.5 . . ?
C98 C100 H10C 109.5 . . ?
C60 C59 N61 123.9(11) . . ?
C58 C59 N61 117.8(10) . . ?
C58 C59 C60 118.0(10) . . ?
C51 C46 N45 126.4(10) . . ?
C51 C46 C47 118.6(10) . . ?
C47 C46 N45 114.4(10) . . ?
C64 C65 H65 121.2 . . ?
C66 C65 C64 117.7(8) . . ?
C66 C65 H65 121.2 . . ?
C97 C107 C106 109.3(11) . . ?
C97 C107 C108 122.5(12) . . ?
C108 C107 C106 127.9(12) . . ?
C96 C95 N94 130.7(14) . . ?
C96 C95 C109 116.5(12) . . ?
C109 C95 N94 112.8(11) . . ?
C102 C101 C106 117.3(12) . . ?
C102 C101 C98 132.0(12) . . ?
C106 C101 C98 110.5(10) . . ?
C57 C56 C55 117.9(10) . . ?
C57 C56 C49 137.0(11) . . ?
C49 C56 C55 105.1(9) . . ?
N110 C103 C102 125.9(11) . . ?
N110 C103 C104 114.0(11) . . ?
C102 C103 C104 120.0(11) . . ?
C48 C47 C46 121.3(10) . . ?
C48 C47 H47 119.3 . . ?
C46 C47 H47 119.3 . . ?
N12G C13G H13A 109.5 . . ?
N12G C13G H13B 109.5 . . ?
N12G C13G H13C 109.5 . . ?
H13A C13G H13B 109.5 . . ?
H13A C13G H13C 109.5 . . ?
H13B C13G H13C 109.5 . . ?
C107 C108 H108 122.7 . . ?
C109 C108 C107 114.7(13) . . ?
C109 C108 H108 122.7 . . ?
C100 C98 C97 109.8(11) . . ?
C100 C98 C101 107.9(11) . . ?
C100 C98 C99 116.9(13) . . ?
C101 C98 C97 103.0(11) . . ?
C101 C98 C99 107.3(12) . . ?
C99 C98 C97 110.9(10) . . ?
C95 C109 H109 119.6 . . ?
C108 C109 C95 120.7(12) . . ?
C108 C109 H109 119.6 . . ?
C57 C58 H58 117.4 . . ?
C59 C58 C57 125.2(11) . . ?
C59 C58 H58 117.4 . . ?
N94 C92 C89 119.6(14) . . ?
O93 C92 N94 125.4(13) . . ?
O93 C92 C89 115.0(14) . . ?
C90 C89 C88 119.8(11) . . ?
C90 C89 C92 119.7(10) . . ?
C88 C89 C92 119.6(11) . . ?
C98 C99 H99A 109.5 . . ?
C98 C99 H99B 109.5 . . ?
C98 C99 H99C 109.5 . . ?
H99A C99 H99B 109.5 . . ?
H99A C99 H99C 109.5 . . ?
H99B C99 H99C 109.5 . . ?

loop_
_geom_bond_atom_site_label_1
_geom_bond_atom_site_label_2
_geom_bond_distance
_geom_bond_site_symmetry_2
_geom_bond_publ_flag
Zn1 Zn1 2.9504(15) 2_745 ?
Zn1 O20 2.037(4) . ?
Zn1 O18 2.039(5) 2_745 ?
Zn1 O22 2.058(4) 2_745 ?
Zn1 O19 2.020(5) . ?
Zn1 N116 2.008(8) 2_755 ?
Zn6 Zn4 2.9342(11) 1_455 ?
Zn6 O121 2.077(4) 1_455 ?
Zn6 O149 2.021(5) 1_545 ?
Zn6 O84 2.066(5) 1_455 ?
Zn6 O172 1.951(6) . ?
Zn6 O171 1.992(5) . ?
Zn5 Zn3 2.9526(11) 1_565 ?
Zn5 O134 2.026(4) . ?
Zn5 O151 1.961(5) . ?
Zn5 O135 2.047(5) . ?
Zn5 O156 2.048(5) . ?
Zn5 O72 2.073(4) 1_565 ?
Zn4 Zn6 2.9342(11) 1_655 ?
Zn4 O85 2.044(5) . ?
Zn4 O119 2.007(4) . ?
Zn4 O150 2.031(5) 1_645 ?
Zn4 N86 2.019(9) . ?
Zn4 O170 2.041(5) 1_655 ?
Zn2 Zn2 2.9682(15) 2_655 ?
Zn2 O34 2.043(4) 2_655 ?
Zn2 O36 2.017(4) . ?
Zn2 O3 2.048(5) 1_565 ?
Zn2 O1 2.041(5) 2_645 ?
Zn2 N37 2.052(7) . ?
Zn3 Zn5 2.9527(11) 1_545 ?
Zn3 O137 2.038(5) 1_545 ?
Zn3 O133 2.029(4) 1_545 ?
Zn3 O70 2.017(5) . ?
Zn3 O158 2.016(5) 1_545 ?
Zn3 N67 2.003(8) . ?
O34 Zn2 2.043(4) 2_655 ?
O34 C33 1.245(9) . ?
O134 C132 1.254(9) . ?
O121 Zn6 2.077(4) 1_655 ?
O121 C120 1.262(9) . ?
O36 C33 1.255(9) . ?
O149 Zn6 2.021(5) 1_565 ?
O149 C148 1.260(9) . ?
O3 Zn2 2.048(5) 1_545 ?
O3 C2 1.267(9) . ?
O151 C152 1.272(9) . ?
O84 Zn6 2.066(5) 1_655 ?
O84 C83 1.260(9) . ?
O20 C21 1.248(9) . ?
O1 Zn2 2.041(5) 2_645 ?
O1 C2 1.259(9) . ?
O172 C173 1.212(9) . ?
O171 C169 1.286(9) . ?
O135 C136 1.217(9) . ?
O85 C83 1.208(9) . ?
O137 Zn3 2.038(5) 1_565 ?
O137 C136 1.278(9) . ?
O133 Zn3 2.029(4) 1_565 ?
O133 C132 1.277(9) . ?
O70 C71 1.255(9) . ?
O156 C157 1.213(9) . ?
O158 Zn3 2.016(5) 1_565 ?
O158 C157 1.268(9) . ?
N153 C152 1.259(10) . ?
N153 C155 1.447(10) . ?
N153 C154 1.481(10) . ?
O18 Zn1 2.039(5) 2_745 ?
O18 C17 1.222(9) . ?
N174 C173 1.296(10) . ?
N174 C176 1.478(9) . ?
N174 C175 1.430(11) . ?
O22 Zn1 2.058(4) 2_745 ?
O22 C21 1.258(9) . ?
O72 Zn5 2.073(4) 1_545 ?
O72 C71 1.275(8) . ?
O119 C120 1.274(9) . ?
N37 C42 1.311(9) . ?
N37 C38 1.372(9) . ?
O19 C17 1.302(10) . ?
O150 Zn4 2.031(5) 1_465 ?
O150 C148 1.249(9) . ?
N67 C66 1.359(11) . ?
N67 C68 1.333(11) . ?
N86 C87 1.400(13) . ?
N86 C91 1.270(12) . ?
O170 Zn4 2.041(5) 1_455 ?
O170 C169 1.253(10) . ?
C77 H77 0.9500 . ?
C77 C78 1.402(9) . ?
C77 C76 1.419(10) . ?
C78 H78 0.9500 . ?
C78 C73 1.416(10) . ?
C7 C6 1.443(10) . ?
C7 C13 1.396(9) . ?
C7 C8 1.407(9) . ?
C161 C165 1.431(10) . ?
C161 C160 1.401(9) . ?
C161 C162 1.395(11) . ?
C123 H123 0.9500 . ?
C123 C122 1.410(10) . ?
C123 C124 1.369(8) . ?
C83 C80 1.535(9) . ?
C26 C25 1.411(10) . ?
C26 C27 1.461(10) . ?
C26 C29 1.433(8) . ?
C25 H25 0.9500 . ?
C25 C24 1.380(8) . ?
C76 C79 1.384(9) . ?
C76 C75 1.419(11) . ?
C147 H147 0.9500 . ?
C147 C146 1.362(11) . ?
C147 C141 1.449(9) . ?
C6 C5 1.398(9) . ?
C6 C10 1.489(10) . ?
C165 H165 0.9500 . ?
C165 C166 1.386(9) . ?
C13 H13 0.9500 . ?
C13 C12 1.406(9) . ?
C2 C4 1.552(9) . ?
C152 H152 0.9500 . ?
C130 C131 1.374(10) . ?
C130 C132 1.451(8) . ?
C130 C129 1.445(10) . ?
C23 C28 1.377(10) . ?
C23 C24 1.426(10) . ?
C23 C21 1.473(8) . ?
O44 C43 1.190(10) . ?
C33 C30 1.537(8) . ?
C27 C28 1.413(8) . ?
C27 C32 1.382(10) . ?
C29 H29 0.9500 . ?
C29 C30 1.355(10) . ?
C28 H28 0.9500 . ?
C139 H139 0.9500 . ?
C139 C140 1.349(8) . ?
C139 C138 1.431(10) . ?
C131 H131 0.9500 . ?
C131 C125 1.446(8) . ?
C122 C127 1.346(10) . ?
C122 C120 1.523(8) . ?
C24 H24 0.9500 . ?
C125 C124 1.387(10) . ?
C125 C126 1.443(11) . ?
C73 C71 1.479(9) . ?
C73 C74 1.379(10) . ?
C42 H42 0.9500 . ?
C42 C41 1.360(11) . ?
C166 H166 0.9500 . ?
C166 C167 1.435(11) . ?
C5 H5 0.9500 . ?
C5 C4 1.364(10) . ?
C39 H39 0.9500 . ?
C39 C38 1.371(11) . ?
C39 C40 1.380(10) . ?
C32 H32 0.9500 . ?
C32 C31 1.350(9) . ?
C160 H160 0.9500 . ?
C160 C159 1.405(10) . ?
C136 C138 1.547(9) . ?
C8 H8 0.9500 . ?
C8 C9 1.381(9) . ?
C31 H31 0.9500 . ?
C31 C30 1.443(10) . ?
C41 H41 0.9500 . ?
C41 C40 1.432(10) . ?
C4 C9 1.412(10) . ?
C140 H140 0.9500 . ?
C140 C141 1.399(10) . ?
C162 C168 1.428(9) . ?
C162 C163 1.446(10) . ?
C79 H79 0.9500 . ?
C79 C80 1.371(10) . ?
C75 C74 1.424(9) . ?
C75 C82 1.423(10) . ?
C9 H9 0.9500 . ?
C146 C148 1.503(9) . ?
C146 C145 1.422(11) . ?
C173 H173 0.9500 . ?
C10 H10 0.9500 . ?
C10 C11 1.353(9) . ?
O11G C03R 1.277(12) . ?
C124 H124 0.9500 . ?
C38 H38 0.9500 . ?
C138 C143 1.352(11) . ?
C159 C164 1.474(11) . ?
C159 C157 1.532(9) . ?
C74 H74 0.9500 . ?
C128 C129 1.369(9) . ?
C128 C126 1.397(10) . ?
C12 C11 1.419(10) . ?
C12 C17 1.503(9) . ?
C167 C169 1.485(9) . ?
C167 C168 1.401(10) . ?
N8G C10G 1.478(12) . ?
N8G C9G 1.409(13) . ?
N8G C7G 1.366(12) . ?
C80 C81 1.389(10) . ?
C145 H145 0.9500 . ?
C145 C144 1.386(9) . ?
C141 C142 1.434(11) . ?
C164 H164 0.9500 . ?
C164 C163 1.341(10) . ?
O112 C111 1.267(12) . ?
C155 H15A 0.9800 . ?
C155 H15B 0.9800 . ?
C155 H15C 0.9800 . ?
C127 H127 1.05(8) . ?
C127 C126 1.432(8) . ?
C40 C43 1.483(11) . ?
C129 H129 0.9500 . ?
C168 H168 0.9500 . ?
C11 H11 0.9500 . ?
C142 C144 1.395(11) . ?
C142 C143 1.424(9) . ?
C43 N45 1.413(11) . ?
C144 H144 0.9500 . ?
C154 H15D 0.9800 . ?
C154 H15E 0.9800 . ?
C154 H15F 0.9800 . ?
C176 H17A 0.9800 . ?
C176 H17B 0.9800 . ?
C176 H17C 0.9800 . ?
C114 H114 0.9500 . ?
C114 C115 1.381(13) . ?
C114 C113 1.335(13) . ?
C81 H81 0.9500 . ?
C81 C82 1.361(10) . ?
N3G C5G 1.412(14) . ?
N3G C2G 1.321(14) . ?
N3G C4G 1.430(13) . ?
O63 C62 1.193(14) . ?
C143 H143 0.9500 . ?
C82 H82 0.9500 . ?
C175 H17D 0.9800 . ?
C175 H17E 0.9800 . ?
C175 H17F 0.9800 . ?
N116 Zn1 2.008(8) 2_755 ?
N116 C115 1.252(11) . ?
N116 C117 1.352(12) . ?
C115 H115 0.9500 . ?
N12G C03R 1.261(13) . ?
N12G C14G 1.497(13) . ?
N12G C13G 1.414(13) . ?
C163 H163 0.9500 . ?
O6G C7G 1.185(11) . ?
C64 C62 1.452(14) . ?
C64 C69 1.401(12) . ?
C64 C65 1.430(12) . ?
C03R H03R 0.9500 . ?
C117 H117 0.9500 . ?
C117 C118 1.431(13) . ?
C5G H5GA 0.9800 . ?
C5G H5GB 0.9800 . ?
C5G H5GC 0.9800 . ?
C62 N61 1.407(16) . ?
C87 H87 1.20(11) . ?
C87 C88 1.340(15) . ?
N45 H45 0.8800 . ?
N45 C46 1.427(13) . ?
C10G H10D 0.9800 . ?
C10G H10E 0.9800 . ?
C10G H10F 0.9800 . ?
C66 H66 0.9500 . ?
C66 C65 1.381(13) . ?
C9G H9GA 0.9800 . ?
C9G H9GB 0.9800 . ?
C9G H9GC 0.9800 . ?
C52 C55 1.516(15) . ?
C52 C50 1.521(15) . ?
C52 C54 1.542(17) . ?
C52 C53 1.578(17) . ?
C69 H69 0.9500 . ?
C69 C68 1.344(13) . ?
N110 H110 0.8800 . ?
N110 C111 1.378(14) . ?
N110 C103 1.394(14) . ?
N61 H61 0.8800 . ?
N61 C59 1.404(13) . ?
C111 C113 1.492(14) . ?
C7G H7G 0.9500 . ?
C68 H68 0.9500 . ?
C14G H14A 0.9800 . ?
C14G H14B 0.9800 . ?
C14G H14C 0.9800 . ?
O1G C2G 1.245(13) . ?
C60 H60 0.9500 . ?
C60 C55 1.430(15) . ?
C60 C59 1.404(15) . ?
C113 C118 1.368(12) . ?
C2G H2G 0.9500 . ?
C102 H102 0.9500 . ?
C102 C101 1.338(15) . ?
C102 C103 1.427(17) . ?
C48 H48 0.9500 . ?
C48 C49 1.436(15) . ?
C48 C47 1.363(14) . ?
C51 H51 0.9500 . ?
C51 C50 1.344(14) . ?
C51 C46 1.354(15) . ?
C91 H91 0.9500 . ?
C91 C90 1.447(15) . ?
C55 C56 1.470(16) . ?
C97 C96 1.255(15) . ?
C97 C107 1.321(17) . ?
C97 C98 1.593(16) . ?
C118 H118 0.9500 . ?
C106 C105 1.353(17) . ?
C106 C107 1.565(16) . ?
C106 C101 1.473(17) . ?
C90 H90 0.9500 . ?
C90 C89 1.288(14) . ?
C50 C49 1.367(15) . ?
C96 H96 0.9500 . ?
C96 C95 1.233(15) . ?
N94 H94 0.8800 . ?
N94 C95 1.542(16) . ?
N94 C92 1.29(2) . ?
O93 C92 1.247(17) . ?
C105 H105 0.9500 . ?
C105 C104 1.379(15) . ?
C57 H57 0.9500 . ?
C57 C56 1.354(15) . ?
C57 C58 1.430(15) . ?
C54 H54A 0.9800 . ?
C54 H54B 0.9800 . ?
C54 H54C 0.9800 . ?
C53 H53A 0.9800 . ?
C53 H53B 0.9800 . ?
C53 H53C 0.9800 . ?
C4G H4GA 0.9800 . ?
C4G H4GB 0.9800 . ?
C4G H4GC 0.9800 . ?
C104 H104 0.9500 . ?
C104 C103 1.421(17) . ?
C49 C56 1.403(14) . ?
C88 H88 0.9500 . ?
C88 C89 1.413(13) . ?
C100 H10A 0.9800 . ?
C100 H10B 0.9800 . ?
C100 H10C 0.9800 . ?
C100 C98 1.450(19) . ?
C59 C58 1.375(15) . ?
C46 C47 1.411(15) . ?
C65 H65 0.9500 . ?
C107 C108 1.409(16) . ?
C95 C109 1.428(17) . ?
C101 C98 1.476(17) . ?
C47 H47 0.9500 . ?
C13G H13A 0.9800 . ?
C13G H13B 0.9800 . ?
C13G H13C 0.9800 . ?
C108 H108 0.9500 . ?
C108 C109 1.304(15) . ?
C98 C99 1.530(19) . ?
C109 H109 0.9500 . ?
C58 H58 0.9500 . ?
C92 C89 1.535(16) . ?
C99 H99A 0.9800 . ?
C99 H99B 0.9800 . ?
C99 H99C 0.9800 . ?

loop_
_geom_torsion_atom_site_label_1
_geom_torsion_atom_site_label_2
_geom_torsion_atom_site_label_3
_geom_torsion_atom_site_label_4
_geom_torsion
_geom_torsion_site_symmetry_1
_geom_torsion_site_symmetry_2
_geom_torsion_site_symmetry_3
_geom_torsion_site_symmetry_4
_geom_torsion_publ_flag
Zn1 O20 C21 O22 -0.3(9) . . . . ?
Zn1 O20 C21 C23 174.9(4) . . . . ?
Zn1 O18 C17 O19 9.3(9) 2_745 . . . ?
Zn1 O18 C17 C12 -174.4(4) 2_745 . . . ?
Zn1 O22 C21 O20 1.2(10) 2_745 . . . ?
Zn1 O22 C21 C23 -174.1(4) 2_745 . . . ?
Zn1 O19 C17 O18 -5.9(9) . . . . ?
Zn1 O19 C17 C12 177.8(4) . . . . ?
Zn1 N116 C115 C114 172.8(9) 2_755 . . . ?
Zn1 N116 C117 C118 -175.7(8) 2_755 . . . ?
Zn6 O121 C120 O119 10.4(10) 1_655 . . . ?
Zn6 O121 C120 C122 -169.2(4) 1_655 . . . ?
Zn6 O149 C148 O150 2.2(11) 1_565 . . . ?
Zn6 O149 C148 C146 -174.2(5) 1_565 . . . ?
Zn6 O84 C83 O85 7.2(10) 1_655 . . . ?
Zn6 O84 C83 C80 -173.2(4) 1_655 . . . ?
Zn6 O172 C173 N174 169.9(6) . . . . ?
Zn6 O171 C169 O170 5.5(10) . . . . ?
Zn6 O171 C169 C167 -178.1(4) . . . . ?
Zn5 O134 C132 O133 -8.5(10) . . . . ?
Zn5 O134 C132 C130 172.2(5) . . . . ?
Zn5 O151 C152 N153 -171.2(5) . . . . ?
Zn5 O135 C136 O137 -5.4(11) . . . . ?
Zn5 O135 C136 C138 175.9(4) . . . . ?
Zn5 O156 C157 O158 -8.0(11) . . . . ?
Zn5 O156 C157 C159 168.0(4) . . . . ?
Zn5 O72 C71 O70 -14.6(9) 1_545 . . . ?
Zn5 O72 C71 C73 166.4(4) 1_545 . . . ?
Zn4 O85 C83 O84 5.3(10) . . . . ?
Zn4 O85 C83 C80 -174.3(4) . . . . ?
Zn4 O119 C120 O121 2.1(10) . . . . ?
Zn4 O119 C120 C122 -178.3(4) . . . . ?
Zn4 O150 C148 O149 9.6(12) 1_465 . . . ?
Zn4 O150 C148 C146 -174.2(5) 1_465 . . . ?
Zn4 N86 C87 C88 163.6(10) . . . . ?
Zn4 N86 C91 C90 -169.8(9) . . . . ?
Zn4 O170 C169 O171 4.3(10) 1_455 . . . ?
Zn4 O170 C169 C167 -172.1(4) 1_455 . . . ?
Zn2 O34 C33 O36 1.7(11) 2_655 . . . ?
Zn2 O34 C33 C30 179.4(4) 2_655 . . . ?
Zn2 O36 C33 O34 -2.3(9) . . . . ?
Zn2 O36 C33 C30 179.9(4) . . . . ?
Zn2 O3 C2 O1 -3.3(10) 1_545 . . . ?
Zn2 O3 C2 C4 174.9(4) 1_545 . . . ?
Zn2 O1 C2 O3 -0.1(10) 2_645 . . . ?
Zn2 O1 C2 C4 -178.3(4) 2_645 . . . ?
Zn2 N37 C42 C41 177.9(6) . . . . ?
Zn2 N37 C38 C39 -178.3(6) . . . . ?
Zn3 O137 C136 O135 -8.1(10) 1_565 . . . ?
Zn3 O137 C136 C138 170.6(4) 1_565 . . . ?
Zn3 O133 C132 O134 -4.2(10) 1_565 . . . ?
Zn3 O133 C132 C130 175.1(4) 1_565 . . . ?
Zn3 O70 C71 O72 -1.7(10) . . . . ?
Zn3 O70 C71 C73 177.3(4) . . . . ?
Zn3 O158 C157 O156 -6.8(11) 1_565 . . . ?
Zn3 O158 C157 C159 177.1(4) 1_565 . . . ?
Zn3 N67 C66 C65 159.2(9) . . . . ?
Zn3 N67 C68 C69 -165.9(9) . . . . ?
O34 C33 C30 C29 -155.0(6) . . . . ?
O34 C33 C30 C31 28.5(9) . . . . ?
O36 C33 C30 C29 23.1(9) . . . . ?
O36 C33 C30 C31 -153.5(6) . . . . ?
O3 C2 C4 C5 -158.8(6) . . . . ?
O3 C2 C4 C9 22.2(9) . . . . ?
O84 C83 C80 C79 -4.0(9) . . . . ?
O84 C83 C80 C81 177.7(6) . . . . ?
O1 C2 C4 C5 19.6(9) . . . . ?
O1 C2 C4 C9 -159.4(6) . . . . ?
O135 C136 C138 C139 -9.0(9) . . . . ?
O135 C136 C138 C143 171.9(7) . . . . ?
O85 C83 C80 C79 175.7(6) . . . . ?
O85 C83 C80 C81 -2.6(9) . . . . ?
O137 C136 C138 C139 172.1(6) . . . . ?
O137 C136 C138 C143 -7.0(10) . . . . ?
N37 C42 C41 C40 1.0(12) . . . . ?
N67 C66 C65 C64 3.2(17) . . . . ?
N86 C87 C88 C89 7.4(19) . . . . ?
N86 C91 C90 C89 7(2) . . . . ?
C77 C78 C73 C71 -179.1(6) . . . . ?
C77 C78 C73 C74 -1.1(10) . . . . ?
C77 C76 C79 C80 178.0(6) . . . . ?
C77 C76 C75 C74 2.0(10) . . . . ?
C77 C76 C75 C82 179.2(6) . . . . ?
C78 C77 C76 C79 178.5(6) . . . . ?
C78 C77 C76 C75 -2.1(10) . . . . ?
C78 C73 C71 O70 -179.7(6) . . . . ?
C78 C73 C71 O72 -0.5(9) . . . . ?
C78 C73 C74 C75 1.0(10) . . . . ?
C7 C6 C5 C4 4.6(10) . . . . ?
C7 C6 C10 C11 -2.9(9) . . . . ?
C7 C13 C12 C11 0.5(10) . . . . ?
C7 C13 C12 C17 178.5(6) . . . . ?
C7 C8 C9 C4 -1.2(10) . . . . ?
C161 C165 C166 C167 0.1(10) . . . . ?
C161 C160 C159 C164 1.8(10) . . . . ?
C161 C160 C159 C157 -177.1(6) . . . . ?
C161 C162 C168 C167 0.9(10) . . . . ?
C161 C162 C163 C164 -2.5(10) . . . . ?
C123 C122 C127 C126 -0.4(11) . . . . ?
C123 C122 C120 O121 -2.1(9) . . . . ?
C123 C122 C120 O119 178.3(6) . . . . ?
C83 C80 C81 C82 -179.7(6) . . . . ?
C26 C25 C24 C23 0.4(10) . . . . ?
C26 C27 C28 C23 -3.4(10) . . . . ?
C26 C27 C32 C31 4.7(10) . . . . ?
C26 C29 C30 C33 -178.7(6) . . . . ?
C26 C29 C30 C31 -2.2(10) . . . . ?
C25 C26 C27 C28 2.6(9) . . . . ?
C25 C26 C27 C32 179.4(6) . . . . ?
C25 C26 C29 C30 179.4(6) . . . . ?
C76 C77 C78 C73 1.7(10) . . . . ?
C76 C79 C80 C83 -177.1(6) . . . . ?
C76 C79 C80 C81 1.2(10) . . . . ?
C76 C75 C74 C73 -1.4(10) . . . . ?
C76 C75 C82 C81 4.5(10) . . . . ?
C147 C146 C148 O149 5.7(11) . . . . ?
C147 C146 C148 O150 -170.8(7) . . . . ?
C147 C146 C145 C144 1.9(11) . . . . ?
C147 C141 C142 C144 4.8(10) . . . . ?
C147 C141 C142 C143 -178.2(7) . . . . ?
C6 C7 C13 C12 -5.0(9) . . . . ?
C6 C7 C8 C9 0.9(9) . . . . ?
C6 C5 C4 C2 176.2(6) . . . . ?
C6 C5 C4 C9 -4.8(10) . . . . ?
C6 C10 C11 C12 -1.5(10) . . . . ?
C165 C161 C160 C159 178.9(6) . . . . ?
C165 C161 C162 C168 -2.2(10) . . . . ?
C165 C161 C162 C163 -178.6(6) . . . . ?
C165 C166 C167 C169 178.2(6) . . . . ?
C165 C166 C167 C168 -1.4(10) . . . . ?
C13 C7 C6 C5 -177.6(6) . . . . ?
C13 C7 C6 C10 6.1(9) . . . . ?
C13 C7 C8 C9 175.8(6) . . . . ?
C13 C12 C11 C10 2.8(10) . . . . ?
C13 C12 C17 O18 -18.9(9) . . . . ?
C13 C12 C17 O19 157.7(6) . . . . ?
C2 C4 C9 C8 -177.8(6) . . . . ?
C130 C131 C125 C124 177.3(7) . . . . ?
C130 C131 C125 C126 0.6(10) . . . . ?
O44 C43 N45 C46 -10.1(17) . . . . ?
C27 C26 C25 C24 -1.2(10) . . . . ?
C27 C26 C29 C30 4.2(10) . . . . ?
C27 C32 C31 C30 -2.6(10) . . . . ?
C29 C26 C25 C24 -176.3(6) . . . . ?
C29 C26 C27 C28 177.9(6) . . . . ?
C29 C26 C27 C32 -5.3(9) . . . . ?
C28 C23 C24 C25 -1.1(10) . . . . ?
C28 C23 C21 O20 -21.4(9) . . . . ?
C28 C23 C21 O22 154.2(6) . . . . ?
C28 C27 C32 C31 -178.8(7) . . . . ?
C139 C140 C141 C147 177.9(6) . . . . ?
C139 C140 C141 C142 4.3(11) . . . . ?
C139 C138 C143 C142 -2.0(12) . . . . ?
C131 C130 C132 O134 5.7(10) . . . . ?
C131 C130 C132 O133 -173.7(6) . . . . ?
C131 C130 C129 C128 -1.0(10) . . . . ?
C131 C125 C124 C123 -179.2(6) . . . . ?
C131 C125 C126 C128 -3.5(10) . . . . ?
C131 C125 C126 C127 179.5(6) . . . . ?
C122 C123 C124 C125 0.9(11) . . . . ?
C122 C127 C126 C125 -1.4(10) . . . . ?
C122 C127 C126 C128 -178.3(7) . . . . ?
C24 C23 C28 C27 2.7(10) . . . . ?
C24 C23 C21 O20 159.5(6) . . . . ?
C24 C23 C21 O22 -24.8(9) . . . . ?
C42 N37 C38 C39 -2.1(11) . . . . ?
C42 C41 C40 C39 -3.5(11) . . . . ?
C42 C41 C40 C43 -170.4(8) . . . . ?
C166 C167 C169 O171 8.3(9) . . . . ?
C166 C167 C169 O170 -175.0(6) . . . . ?
C166 C167 C168 C162 0.9(10) . . . . ?
C5 C6 C10 C11 -179.2(6) . . . . ?
C5 C4 C9 C8 3.3(10) . . . . ?
C39 C40 C43 O44 -5.5(15) . . . . ?
C39 C40 C43 N45 168.2(8) . . . . ?
C32 C27 C28 C23 -180.0(7) . . . . ?
C32 C31 C30 C33 177.8(6) . . . . ?
C32 C31 C30 C29 1.2(10) . . . . ?
C160 C161 C165 C166 -177.8(6) . . . . ?
C160 C161 C162 C168 177.4(6) . . . . ?
C160 C161 C162 C163 1.0(10) . . . . ?
C160 C159 C164 C163 -3.2(10) . . . . ?
C160 C159 C157 O156 -6.8(10) . . . . ?
C160 C159 C157 O158 169.8(6) . . . . ?
C136 C138 C143 C142 177.2(6) . . . . ?
C8 C7 C6 C5 -2.7(9) . . . . ?
C8 C7 C6 C10 -179.0(6) . . . . ?
C8 C7 C13 C12 -179.7(6) . . . . ?
C41 C40 C43 O44 160.9(9) . . . . ?
C41 C40 C43 N45 -25.4(13) . . . . ?
C140 C139 C138 C136 -177.4(6) . . . . ?
C140 C139 C138 C143 1.8(10) . . . . ?
C140 C141 C142 C144 178.7(7) . . . . ?
C140 C141 C142 C143 -4.3(10) . . . . ?
C162 C161 C165 C166 1.8(10) . . . . ?
C162 C161 C160 C159 -0.8(10) . . . . ?
C79 C76 C75 C74 -178.6(6) . . . . ?
C79 C76 C75 C82 -1.3(10) . . . . ?
C79 C80 C81 C82 2.0(10) . . . . ?
C75 C76 C79 C80 -1.5(10) . . . . ?
C146 C147 C141 C140 -176.6(7) . . . . ?
C146 C147 C141 C142 -2.8(11) . . . . ?
C146 C145 C144 C142 0.1(11) . . . . ?
C132 C130 C131 C125 178.2(6) . . . . ?
C132 C130 C129 C128 -177.6(7) . . . . ?
C10 C6 C5 C4 -179.2(6) . . . . ?
C124 C123 C122 C127 0.7(10) . . . . ?
C124 C123 C122 C120 178.9(6) . . . . ?
C124 C125 C126 C128 179.8(7) . . . . ?
C124 C125 C126 C127 2.8(10) . . . . ?
C38 N37 C42 C41 1.8(12) . . . . ?
C38 C39 C40 C41 3.2(11) . . . . ?
C38 C39 C40 C43 170.5(8) . . . . ?
C138 C139 C140 C141 -3.0(10) . . . . ?
C159 C164 C163 C162 3.5(10) . . . . ?
C148 C146 C145 C144 -174.0(7) . . . . ?
C71 C73 C74 C75 179.0(6) . . . . ?
C21 C23 C28 C27 -176.4(6) . . . . ?
C21 C23 C24 C25 178.0(6) . . . . ?
C74 C73 C71 O70 2.3(10) . . . . ?
C74 C73 C71 O72 -178.5(6) . . . . ?
C74 C75 C82 C81 -178.3(7) . . . . ?
C80 C81 C82 C75 -4.9(10) . . . . ?
C145 C146 C148 O149 -178.4(7) . . . . ?
C145 C146 C148 O150 5.1(11) . . . . ?
C141 C147 C146 C148 175.2(7) . . . . ?
C141 C147 C146 C145 -0.5(12) . . . . ?
C141 C142 C144 C145 -3.6(12) . . . . ?
C141 C142 C143 C138 3.2(11) . . . . ?
C164 C159 C157 O156 174.3(6) . . . . ?
C164 C159 C157 O158 -9.1(9) . . . . ?
O112 C111 C113 C114 -20.0(18) . . . . ?
O112 C111 C113 C118 161.8(11) . . . . ?
C155 N153 C152 O151 4.7(11) . . . . ?
C127 C122 C120 O121 176.2(7) . . . . ?
C127 C122 C120 O119 -3.5(10) . . . . ?
C169 C167 C168 C162 -178.7(6) . . . . ?
C40 C39 C38 N37 -0.5(12) . . . . ?
C40 C43 N45 C46 176.1(10) . . . . ?
C129 C130 C131 C125 1.5(10) . . . . ?
C129 C130 C132 O134 -177.7(6) . . . . ?
C129 C130 C132 O133 2.9(10) . . . . ?
C129 C128 C126 C125 4.1(11) . . . . ?
C129 C128 C126 C127 -179.2(7) . . . . ?
C126 C125 C124 C123 -2.7(11) . . . . ?
C126 C128 C129 C130 -1.8(11) . . . . ?
C168 C162 C163 C164 -178.8(6) . . . . ?
C168 C167 C169 O171 -172.1(6) . . . . ?
C168 C167 C169 O170 4.6(10) . . . . ?
C11 C12 C17 O18 159.1(6) . . . . ?
C11 C12 C17 O19 -24.2(9) . . . . ?
C157 C159 C164 C163 175.7(6) . . . . ?
C43 N45 C46 C51 -38.3(19) . . . . ?
C43 N45 C46 C47 150.6(11) . . . . ?
C17 C12 C11 C10 -175.2(6) . . . . ?
C144 C142 C143 C138 -179.9(7) . . . . ?
C120 C122 C127 C126 -178.5(6) . . . . ?
C154 N153 C152 O151 175.8(7) . . . . ?
C176 N174 C173 O172 -180.0(7) . . . . ?
C114 C113 C118 C117 4.9(17) . . . . ?
O63 C62 N61 C59 -10(2) . . . . ?
C143 C142 C144 C145 179.6(7) . . . . ?
C82 C75 C74 C73 -178.6(6) . . . . ?
C175 N174 C173 O172 -3.5(12) . . . . ?
N116 C117 C118 C113 -9.3(17) . . . . ?
C115 C114 C113 C111 175.5(10) . . . . ?
C115 C114 C113 C118 -6.2(17) . . . . ?
C115 N116 C117 C118 14.3(15) . . . . ?
C163 C162 C168 C167 177.3(6) . . . . ?
C64 C62 N61 C59 172.5(11) . . . . ?
C64 C69 C68 N67 9.9(18) . . . . ?
C117 N116 C115 C114 -17.6(18) . . . . ?
C5G N3G C2G O1G 172.6(10) . . . . ?
C62 C64 C69 C68 174.7(11) . . . . ?
C62 C64 C65 C66 179.6(12) . . . . ?
C62 N61 C59 C60 9(2) . . . . ?
C62 N61 C59 C58 -177.2(12) . . . . ?
C87 N86 C91 C90 -3.0(19) . . . . ?
C87 C88 C89 C90 -3(2) . . . . ?
C87 C88 C89 C92 -173.2(13) . . . . ?
N45 C46 C47 C48 179.8(11) . . . . ?
C10G N8G C7G O6G -176.8(10) . . . . ?
C66 N67 C68 C69 -8.1(17) . . . . ?
C9G N8G C7G O6G -1.2(16) . . . . ?
C52 C55 C56 C57 -179.1(11) . . . . ?
C52 C55 C56 C49 -0.6(13) . . . . ?
C52 C50 C49 C48 179.4(10) . . . . ?
C52 C50 C49 C56 2.7(15) . . . . ?
C69 C64 C62 O63 32(2) . . . . ?
C69 C64 C62 N61 -151.2(11) . . . . ?
C69 C64 C65 C66 -1.4(15) . . . . ?
N110 C111 C113 C114 162.3(12) . . . . ?
N110 C111 C113 C118 -15.9(18) . . . . ?
N61 C59 C58 C57 -175.5(11) . . . . ?
C111 N110 C103 C102 -30(2) . . . . ?
C111 N110 C103 C104 154.3(12) . . . . ?
C111 C113 C118 C117 -176.9(11) . . . . ?
C68 N67 C66 C65 1.1(16) . . . . ?
C14G N12G C03R O11G 173.1(12) . . . . ?
C60 C55 C56 C57 2.7(18) . . . . ?
C60 C55 C56 C49 -178.8(11) . . . . ?
C60 C59 C58 C57 -1.6(18) . . . . ?
C113 C114 C115 N116 14.3(19) . . . . ?
C102 C101 C98 C97 176.6(14) . . . . ?
C102 C101 C98 C100 60.5(19) . . . . ?
C102 C101 C98 C99 -66.3(19) . . . . ?
C48 C49 C56 C55 -177.8(11) . . . . ?
C48 C49 C56 C57 0(2) . . . . ?
C51 C50 C49 C48 -1.0(18) . . . . ?
C51 C50 C49 C56 -177.7(11) . . . . ?
C51 C46 C47 C48 8.0(18) . . . . ?
C91 N86 C87 C88 -4.1(19) . . . . ?
C91 C90 C89 C88 -3.3(19) . . . . ?
C91 C90 C89 C92 166.4(13) . . . . ?
C55 C52 C50 C51 177.7(13) . . . . ?
C55 C52 C50 C49 -2.7(13) . . . . ?
C55 C60 C59 N61 176.7(11) . . . . ?
C55 C60 C59 C58 3.3(17) . . . . ?
C97 C96 C95 N94 177.1(14) . . . . ?
C97 C96 C95 C109 -3(2) . . . . ?
C97 C107 C108 C109 6(2) . . . . ?
C106 C105 C104 C103 -7.3(19) . . . . ?
C106 C107 C108 C109 178.0(12) . . . . ?
C106 C101 C98 C97 1.0(14) . . . . ?
C106 C101 C98 C100 -115.1(13) . . . . ?
C106 C101 C98 C99 118.1(12) . . . . ?
C50 C52 C55 C60 180.0(12) . . . . ?
C50 C52 C55 C56 2.0(12) . . . . ?
C50 C51 C46 N45 -175.1(11) . . . . ?
C50 C51 C46 C47 -4.4(18) . . . . ?
C50 C49 C56 C55 -1.3(14) . . . . ?
C50 C49 C56 C57 176.8(14) . . . . ?
C96 C97 C107 C106 -176.8(12) . . . . ?
C96 C97 C107 C108 -3(2) . . . . ?
C96 C97 C98 C100 -66.3(19) . . . . ?
C96 C97 C98 C101 178.9(15) . . . . ?
C96 C97 C98 C99 64(2) . . . . ?
C96 C95 C109 C108 6(2) . . . . ?
N94 C95 C109 C108 -174.6(12) . . . . ?
N94 C92 C89 C90 -153.9(15) . . . . ?
N94 C92 C89 C88 16(2) . . . . ?
O93 C92 C89 C90 28(2) . . . . ?
O93 C92 C89 C88 -162.4(14) . . . . ?
C105 C106 C107 C97 179.8(15) . . . . ?
C105 C106 C107 C108 7(2) . . . . ?
C105 C106 C101 C102 1(2) . . . . ?
C105 C106 C101 C98 177.8(12) . . . . ?
C105 C104 C103 N110 -180.0(12) . . . . ?
C105 C104 C103 C102 4.0(19) . . . . ?
C54 C52 C55 C60 -50.3(19) . . . . ?
C54 C52 C55 C56 131.7(14) . . . . ?
C54 C52 C50 C51 51.7(19) . . . . ?
C54 C52 C50 C49 -128.7(13) . . . . ?
C53 C52 C55 C60 64.0(15) . . . . ?
C53 C52 C55 C56 -114.0(11) . . . . ?
C53 C52 C50 C51 -66.0(16) . . . . ?
C53 C52 C50 C49 113.5(11) . . . . ?
C4G N3G C2G O1G -4.5(14) . . . . ?
C49 C48 C47 C46 -7.9(17) . . . . ?
C59 C60 C55 C52 178.3(11) . . . . ?
C59 C60 C55 C56 -3.9(17) . . . . ?
C46 C51 C50 C52 -179.4(12) . . . . ?
C46 C51 C50 C49 1.1(19) . . . . ?
C65 C64 C62 O63 -149.1(13) . . . . ?
C65 C64 C62 N61 27.8(18) . . . . ?
C65 C64 C69 C68 -4.3(16) . . . . ?
C107 C97 C96 C95 2(2) . . . . ?
C107 C97 C98 C100 110.1(14) . . . . ?
C107 C97 C98 C101 -4.6(15) . . . . ?
C107 C97 C98 C99 -119.2(14) . . . . ?
C107 C106 C105 C104 178.8(13) . . . . ?
C107 C106 C101 C102 -174.0(12) . . . . ?
C107 C106 C101 C98 2.3(14) . . . . ?
C107 C108 C109 C95 -6.7(19) . . . . ?
C95 N94 C92 O93 -3(3) . . . . ?
C95 N94 C92 C89 179.3(12) . . . . ?
C101 C102 C103 N110 -173.3(13) . . . . ?
C101 C102 C103 C104 2(2) . . . . ?
C101 C106 C105 C104 5(2) . . . . ?
C101 C106 C107 C97 -5.4(15) . . . . ?
C101 C106 C107 C108 -178.4(13) . . . . ?
C56 C57 C58 C59 0.4(18) . . . . ?
C103 N110 C111 O112 -7(2) . . . . ?
C103 N110 C111 C113 170.6(11) . . . . ?
C103 C102 C101 C106 -5(2) . . . . ?
C103 C102 C101 C98 179.9(13) . . . . ?
C47 C48 C49 C50 4.4(17) . . . . ?
C47 C48 C49 C56 -179.3(12) . . . . ?
C13G N12G C03R O11G 0(2) . . . . ?
C98 C97 C96 C95 178.3(14) . . . . ?
C98 C97 C107 C106 6.2(15) . . . . ?
C98 C97 C107 C108 179.6(12) . . . . ?
C58 C57 C56 C55 -0.9(17) . . . . ?
C58 C57 C56 C49 -178.8(13) . . . . ?
C92 N94 C95 C96 5(3) . . . . ?
C92 N94 C95 C109 -174.8(15) . . . . ?

loop_
_smtbx_masks_void_nr
_smtbx_masks_void_average_x
_smtbx_masks_void_average_y
_smtbx_masks_void_average_z
_smtbx_masks_void_volume
_smtbx_masks_void_count_electrons
_smtbx_masks_void_content
1 -0.068 -0.112 -0.515 4786.3 1360.2 ?
2 0.253 0.525 0.008 10.6 0.0 ?
3 0.747 0.475 0.992 10.6 0.0 ?
